data_4088926
loop_
_publ_author_name
'Causero, Andrea'
'Ballmann, Gerd'
'Pahl, J\"urgen'
'Zijlstra, Harmen'
'F\"arber, Christian'
'Harder, Sjoerd'

_publ_section_title
;
 Stabilization of Calcium Hydride Complexes by Fine Tuning of Amidinate
 Ligands
;
_journal_issue 19
_journal_name_full Organometallics
_journal_page_first 3350
_journal_paper_doi 10.1021/acs.organomet.6b00566
_journal_volume 35
_journal_year 2016
_chemical_formula_moiety '2(C45 H75 Ca N3 O Si2), C6 H6'
_chemical_formula_sum 'C96 H156 Ca2 N6 O2 Si4'
_chemical_formula_weight 1618.78
_space_group_crystal_system monoclinic
_space_group_IT_number 14
_space_group_name_Hall '-P 2ybc'
_space_group_name_H-M_alt 'P 1 21/c 1'
_atom_sites_solution_hydrogens geom
_atom_sites_solution_primary direct
_audit_creation_date 2016-07-11
_audit_creation_method
;
Olex2 1.2
(compiled 2016.02.19 svn.r3266 for OlexSys, GUI svn.r5155)
;
_cell_angle_alpha 90
_cell_angle_beta 108.0355(13)
_cell_angle_gamma 90
_cell_formula_units_Z 6
_cell_length_a 31.2740(5)
_cell_length_b 22.9849(2)
_cell_length_c 21.3045(2)
_cell_measurement_reflns_used 23619
_cell_measurement_temperature 100
_cell_measurement_theta_max 73.4730
_cell_measurement_theta_min 3.4960
_cell_volume 14561.8(3)
_computing_cell_refinement
;
CrysAlisPro, Agilent Technologies,
Version 1.171.37.35 (release 13-08-2014 CrysAlis171 .NET)
(compiled Aug 13 2014,18:06:01)
;
_computing_data_collection
;
CrysAlisPro, Agilent Technologies,
Version 1.171.37.35 (release 13-08-2014 CrysAlis171 .NET)
(compiled Aug 13 2014,18:06:01)
;
_computing_data_reduction
;
CrysAlisPro, Agilent Technologies,
Version 1.171.37.35 (release 13-08-2014 CrysAlis171 .NET)
(compiled Aug 13 2014,18:06:01)
;
_computing_molecular_graphics 'Olex2 (Dolomanov et al., 2009)'
_computing_publication_material 'Olex2 (Dolomanov et al., 2009)'
_computing_structure_refinement 'ShelXL (Sheldrick, 2015)'
_computing_structure_solution 'ShelXT (Sheldrick, 2015)'
_diffrn_ambient_environment N~2~
_diffrn_ambient_temperature 100
_diffrn_detector 'CCD plate'
_diffrn_detector_area_resol_mean 5.2903
_diffrn_detector_type AtlasS2
_diffrn_measured_fraction_theta_full 0.993
_diffrn_measured_fraction_theta_max 0.992
_diffrn_measurement_details
;
#__ type_ start__ end____ width___ exp.time_
  1 omega  -69.00   29.00   1.0000    3.5000
omega____ theta____ kappa____ phi______ frames
    -      -41.6909   77.0000  150.0000 98

#__ type_ start__ end____ width___ exp.time_
  2 omega -112.00  -15.00   1.0000    3.5000
omega____ theta____ kappa____ phi______ frames
    -      -41.6909  -57.0000  -30.0000 97

#__ type_ start__ end____ width___ exp.time_
  3 omega   42.00   70.00   1.0000   14.0000
omega____ theta____ kappa____ phi______ frames
    -      105.9955  -61.0000   90.0000 28

#__ type_ start__ end____ width___ exp.time_
  4 omega   88.00  134.00   1.0000   14.0000
omega____ theta____ kappa____ phi______ frames
    -      105.9955  -61.0000   90.0000 46

#__ type_ start__ end____ width___ exp.time_
  5 omega   84.00  176.00   1.0000   14.0000
omega____ theta____ kappa____ phi______ frames
    -      105.9955   61.0000   90.0000 92

#__ type_ start__ end____ width___ exp.time_
  6 omega  113.00  176.00   1.0000   14.0000
omega____ theta____ kappa____ phi______ frames
    -      105.9955  125.0000    0.0000 63

#__ type_ start__ end____ width___ exp.time_
  7 omega   76.00  174.00   1.0000   14.0000
omega____ theta____ kappa____ phi______ frames
    -      105.9955   77.0000   30.0000 98

#__ type_ start__ end____ width___ exp.time_
  8 omega   32.00  130.00   1.0000   14.0000
omega____ theta____ kappa____ phi______ frames
    -      105.9955  -77.0000  -30.0000 98
;
_diffrn_measurement_device 'four-circle diffractometer'
_diffrn_measurement_device_type 'SuperNova, Dual, Cu at zero, AtlasS2'
_diffrn_measurement_method '\w scans'
_diffrn_orient_matrix_UB_11 0.0063016000
_diffrn_orient_matrix_UB_12 0.0583255000
_diffrn_orient_matrix_UB_13 -0.0317066000
_diffrn_orient_matrix_UB_21 0.0231413000
_diffrn_orient_matrix_UB_22 0.0256002000
_diffrn_orient_matrix_UB_23 0.0690313000
_diffrn_orient_matrix_UB_31 0.0458878000
_diffrn_orient_matrix_UB_32 -0.0208399000
_diffrn_orient_matrix_UB_33 -0.0039801000
_diffrn_radiation_monochromator mirror
_diffrn_radiation_probe x-ray
_diffrn_radiation_type CuK\a
_diffrn_radiation_wavelength 1.54184
_diffrn_reflns_av_R_equivalents 0.0311
_diffrn_reflns_av_unetI/netI 0.0426
_diffrn_reflns_Laue_measured_fraction_full 0.993
_diffrn_reflns_Laue_measured_fraction_max 0.992
_diffrn_reflns_limit_h_max 37
_diffrn_reflns_limit_h_min -36
_diffrn_reflns_limit_k_max 15
_diffrn_reflns_limit_k_min -27
_diffrn_reflns_limit_l_max 21
_diffrn_reflns_limit_l_min -25
_diffrn_reflns_number 53201
_diffrn_reflns_point_group_measured_fraction_full 0.993
_diffrn_reflns_point_group_measured_fraction_max 0.992
_diffrn_reflns_theta_full 67.684
_diffrn_reflns_theta_max 68.116
_diffrn_reflns_theta_min 2.908
_diffrn_source 'sealed X-ray tube'
_diffrn_source_type 'SuperNova (Cu) X-ray Source'
_exptl_absorpt_coefficient_mu 1.848
_exptl_absorpt_correction_T_max 0.994
_exptl_absorpt_correction_T_min 0.981
_exptl_absorpt_correction_type gaussian
_exptl_absorpt_process_details
;
CrysAlisPro, Agilent Technologies,
Version 1.171.37.35 (release 13-08-2014 CrysAlis171 .NET)
(compiled Aug 13 2014,18:06:01)
Numerical absorption correction based on gaussian integration over
			a multifaceted crystal model
Empirical absorption correction using spherical harmonics,
 implemented in SCALE3 ABSPACK scaling algorithm.
;
_exptl_crystal_colour 'clear colourless'
_exptl_crystal_colour_lustre clear
_exptl_crystal_colour_primary colourless
_exptl_crystal_density_diffrn 1.108
_exptl_crystal_description block
_exptl_crystal_F_000 5316
_exptl_crystal_size_max 0.3257
_exptl_crystal_size_mid 0.205
_exptl_crystal_size_min 0.0736
_refine_diff_density_max 0.980
_refine_diff_density_min -0.401
_refine_diff_density_rms 0.055
_refine_ls_extinction_method none
_refine_ls_goodness_of_fit_ref 1.029
_refine_ls_hydrogen_treatment constr
_refine_ls_matrix_type full
_refine_ls_number_parameters 1528
_refine_ls_number_reflns 26403
_refine_ls_number_restraints 0
_refine_ls_restrained_S_all 1.029
_refine_ls_R_factor_all 0.0527
_refine_ls_R_factor_gt 0.0437
_refine_ls_shift/su_max 0.001
_refine_ls_shift/su_mean 0.000
_refine_ls_structure_factor_coef Fsqd
_refine_ls_weighting_details 'w=1/[\s^2^(Fo^2^)+(0.0610P)^2^+5.2090P] where P=(Fo^2^+2Fc^2^)/3'
_refine_ls_weighting_scheme calc
_refine_ls_wR_factor_gt 0.1104
_refine_ls_wR_factor_ref 0.1177
_reflns_Friedel_coverage 0.000
_reflns_number_gt 22467
_reflns_number_total 26403
_reflns_threshold_expression 'I > 2\s(I)'
_cod_data_source_file om6b00566_si_012.cif
_cod_data_source_block hasj160706b
_cod_database_code 4088926
_chemical_oxdiff_formula 'C H N O Si Ca'
_shelx_space_group_comment
;
The symmetry employed for this shelxl refinement is uniquely defined
by the following loop, which should always be used as a source of
symmetry information in preference to the above space-group names.
They are only intended as comments.
;
_reflns_odcompleteness_completeness 99.39
_reflns_odcompleteness_iscentric 1
_reflns_odcompleteness_theta 67.96
_olex2_refinement_description
;
1. Fixed Uiso
 At 1.2 times of:
  All C(H) groups, All C(H,H) groups
 At 1.5 times of:
  All C(H,H,H) groups
2.a Ternary CH refined with riding coordinates:
 C98(H98), C116(H116), C59(H59), C111(H111), C123(H123), C66(H66), C78(H78),
 C53(H53), C104(H104), C71(H71), C55(H55), C6(H6), C100(H100), C26(H26),
 C14(H14), C96(H96), C33(H33), C51(H51), C21(H21), C8(H8), C10(H10)
2.b Secondary CH2 refined with riding coordinates:
 C93(H93A,H93B), C48(H48A,H48B), C49(H49A,H49B), C45(H45A,H45B), C94(H94A,
 H94B), C135(H13A,H13B), C97(H97A,H97B), C95(H95A,H95B), C54(H54A,H54B),
 C42(H42A,H42B), C99(H99A,H99B), C87(H87A,H87B), C44(H44A,H44B), C134(H13C,
 H13D), C43(H43A,H43B), C50(H50A,H50B), C132(H13E,H13F), C56(H56A,H56B),
 C101(H10A,H10B), C52(H52A,H52B), C5(H5A,H5B), C4(H4A,H4B), C133(H13M,H13N),
 C7(H7A,H7B), C3(H3A,H3B), C88(H88A,H88B), C90(H90A,H90B), C9(H9A,H9B),
 C11(H11M,H11N), C89(H89A,H89B)
2.c Aromatic/amide H refined with riding coordinates:
 C109(H109), C121(H121), C120(H120), C64(H64), C76(H76), C62(H62), C107(H107),
 C119(H119), C108(H108), C31(H31), C75(H75), C29(H29), C63(H63), C74(H74),
 C30(H30), C138(H138), C17(H17), C137(H137), C141(H141), C140(H140), C143(H143),
  C139(H139), C136(H136), C19(H19), C144(H144), C18(H18), C142(H142)
2.d Idealised Me refined as rotating group:
 C126(H12A,H12B,H12C), C85(H85A,H85B,H85C), C67(H67A,H67B,H67C), C128(H12D,
 H12E,H12F), C124(H12G,H12H,H12I), C39(H39A,H39B,H39C), C80(H80A,H80B,H80C),
 C40(H40A,H40B,H40C), C118(H11A,H11B,H11C), C79(H79A,H79B,H79C), C125(H12J,H12K,
 H12L), C112(H11D,H11E,H11F), C28(H28A,H28B,H28C), C117(H11G,H11H,H11I),
 C113(H11J,H11K,H11L), C60(H60A,H60B,H60C), C84(H84A,H84B,H84C), C127(H12M,H12N,
 H12O), C131(H13G,H13H,H13I), C68(H68A,H68B,H68C), C130(H13J,H13K,H13L),
 C34(H34A,H34B,H34C), C41(H41A,H41B,H41C), C61(H61A,H61B,H61C), C72(H72A,H72B,
 H72C), C27(H27A,H27B,H27C), C105(H10C,H10D,H10E), C35(H35A,H35B,H35C),
 C86(H86A,H86B,H86C), C38(H38A,H38B,H38C), C15(H15A,H15B,H15C), C82(H82A,H82B,
 H82C), C73(H73A,H73B,H73C), C106(H10F,H10G,H10H), C37(H37A,H37B,H37C),
 C129(H12P,H12Q,H12R), C16(H16A,H16B,H16C), C83(H83A,H83B,H83C), C22(H22A,H22B,
 H22C), C23(H23A,H23B,H23C), C36(H36A,H36B,H36C), C81(H81A,H81B,H81C)
;
_shelx_shelxl_version_number 2014/7
_olex2_date_sample_data_collection 2016-07-06
_olex2_submission_original_sample_id hasj160706b
_olex2_submission_special_instructions 'No special instructions were received'

loop_
_space_group_symop_operation_xyz
'x, y, z'
'-x, y+1/2, -z+1/2'
'-x, -y, -z'
'x, -y-1/2, z-1/2'

loop_
_atom_site_label
_atom_site_type_symbol
_atom_site_fract_x
_atom_site_fract_y
_atom_site_fract_z
_atom_site_U_iso_or_equiv
_atom_site_adp_type
_atom_site_occupancy
_atom_site_site_symmetry_order
_atom_site_calc_flag
_atom_site_refinement_flags_posn
Ca3 Ca 0.89654(2) 0.19835(2) 0.76925(2) 0.01508(8) Uani 1 1 d .
Ca1 Ca 0.22451(2) 0.19183(2) 0.11621(2) 0.01612(8) Uani 1 1 d .
Ca2 Ca 0.56018(2) 0.18778(2) 0.43759(2) 0.01582(8) Uani 1 1 d .
Si6 Si 0.95973(2) 0.14736(2) 0.90408(2) 0.01764(10) Uani 1 1 d .
Si2 Si 0.29192(2) 0.14195(2) 0.24768(2) 0.01885(10) Uani 1 1 d .
Si5 Si 0.97571(2) 0.08044(2) 0.78994(2) 0.01941(10) Uani 1 1 d .
Si1 Si 0.29666(2) 0.06502(2) 0.13535(2) 0.02067(10) Uani 1 1 d .
Si4 Si 0.62984(2) 0.13628(2) 0.56873(2) 0.02059(10) Uani 1 1 d .
Si3 Si 0.63856(2) 0.07020(2) 0.45079(2) 0.02269(11) Uani 1 1 d .
O1 O 0.15772(4) 0.14220(5) 0.11303(6) 0.0221(3) Uani 1 1 d .
O3 O 0.83422(4) 0.13720(5) 0.75081(6) 0.0235(3) Uani 1 1 d .
O2 O 0.49436(4) 0.13956(6) 0.43934(7) 0.0285(3) Uani 1 1 d .
N5 N 0.54769(5) 0.29002(6) 0.41894(7) 0.0154(3) Uani 1 1 d .
N8 N 0.87610(4) 0.29927(6) 0.75185(6) 0.0147(3) Uani 1 1 d .
N7 N 0.89312(5) 0.24923(6) 0.67297(7) 0.0169(3) Uani 1 1 d .
N1 N 0.22322(5) 0.24174(6) 0.02107(7) 0.0190(3) Uani 1 1 d .
N4 N 0.54993(5) 0.23241(6) 0.33599(7) 0.0175(3) Uani 1 1 d .
N2 N 0.21416(5) 0.29497(6) 0.10287(7) 0.0168(3) Uani 1 1 d .
N9 N 0.95104(5) 0.13249(6) 0.82359(7) 0.0190(3) Uani 1 1 d .
N6 N 0.61490(5) 0.12103(6) 0.48735(7) 0.0203(3) Uani 1 1 d .
N3 N 0.27760(5) 0.12366(6) 0.16722(7) 0.0208(3) Uani 1 1 d .
C114 C 0.86028(6) 0.34354(7) 0.78577(8) 0.0161(3) Uani 1 1 d .
C91 C 0.87802(5) 0.29960(7) 0.68991(8) 0.0150(3) Uani 1 1 d .
C46 C 0.54137(5) 0.28611(7) 0.35386(8) 0.0151(3) Uani 1 1 d .
C115 C 0.89018(6) 0.38716(7) 0.82093(8) 0.0185(3) Uani 1 1 d .
C1 C 0.21162(5) 0.29404(7) 0.03923(8) 0.0159(3) Uani 1 1 d .
C98 C 0.85349(6) 0.45760(7) 0.61442(9) 0.0212(3) Uani 1 1 d .
H98 H 0.8661 0.4965 0.6318 0.025 Uiso 1 1 calc R
C69 C 0.54139(6) 0.33931(7) 0.45539(8) 0.0166(3) Uani 1 1 d .
C58 C 0.53049(6) 0.17623(7) 0.23411(8) 0.0193(3) Uani 1 1 d .
C12 C 0.20617(6) 0.34159(7) 0.14102(8) 0.0186(3) Uani 1 1 d .
C93 C 0.87703(6) 0.41027(7) 0.66367(8) 0.0181(3) Uani 1 1 d .
H93A H 0.8726 0.4181 0.7069 0.022 Uiso 1 1 calc R
H93B H 0.9097 0.4112 0.6698 0.022 Uiso 1 1 calc R
C92 C 0.85827(6) 0.34924(7) 0.63915(8) 0.0167(3) Uani 1 1 d .
C70 C 0.57719(6) 0.37869(7) 0.48118(8) 0.0205(3) Uani 1 1 d .
C65 C 0.60213(6) 0.22862(7) 0.27084(8) 0.0194(3) Uani 1 1 d .
C110 C 0.95923(6) 0.26275(7) 0.63554(8) 0.0193(3) Uani 1 1 d .
C57 C 0.56012(6) 0.21418(7) 0.27896(8) 0.0174(3) Uani 1 1 d .
C2 C 0.19154(6) 0.34330(7) -0.01221(8) 0.0181(3) Uani 1 1 d .
C47 C 0.52074(6) 0.33574(7) 0.30345(8) 0.0174(3) Uani 1 1 d .
C122 C 0.81663(6) 0.34021(7) 0.79194(8) 0.0183(3) Uani 1 1 d .
C116 C 0.93892(6) 0.38869(8) 0.82163(8) 0.0213(4) Uani 1 1 d .
H116 H 0.9411 0.3657 0.7829 0.026 Uiso 1 1 calc R
C109 C 0.98367(6) 0.24464(8) 0.59474(9) 0.0226(4) Uani 1 1 d .
H109 H 1.0127 0.2605 0.6009 0.027 Uiso 1 1 calc R
C103 C 0.89834(6) 0.19830(7) 0.57514(8) 0.0197(3) Uani 1 1 d .
C48 C 0.54720(6) 0.39320(8) 0.31980(9) 0.0220(4) Uani 1 1 d .
H48A H 0.5502 0.4048 0.3657 0.026 Uiso 1 1 calc R
H48B H 0.5778 0.3874 0.3165 0.026 Uiso 1 1 calc R
C49 C 0.47232(6) 0.34622(7) 0.30600(8) 0.0192(3) Uani 1 1 d .
H49A H 0.4547 0.3098 0.2941 0.023 Uiso 1 1 calc R
H49B H 0.4735 0.3568 0.3516 0.023 Uiso 1 1 calc R
C102 C 0.91611(6) 0.23875(7) 0.62654(8) 0.0177(3) Uani 1 1 d .
C77 C 0.50148(6) 0.34533(7) 0.47303(8) 0.0192(3) Uani 1 1 d .
C59 C 0.48493(6) 0.16163(8) 0.24134(8) 0.0211(3) Uani 1 1 d .
H59 H 0.4801 0.1880 0.2759 0.025 Uiso 1 1 calc R
C32 C 0.20510(7) 0.18656(7) -0.08141(9) 0.0228(4) Uani 1 1 d .
C111 C 0.97958(6) 0.30590(8) 0.69072(9) 0.0222(4) Uani 1 1 d .
H111 H 0.9540 0.3255 0.7012 0.027 Uiso 1 1 calc R
C121 C 0.80270(6) 0.38258(8) 0.82826(9) 0.0222(4) Uani 1 1 d .
H121 H 0.7731 0.3809 0.8313 0.027 Uiso 1 1 calc R
C45 C 0.15934(6) 0.09261(8) 0.15545(9) 0.0261(4) Uani 1 1 d .
H45A H 0.1483 0.1031 0.1928 0.031 Uiso 1 1 calc R
H45B H 0.1904 0.0773 0.1731 0.031 Uiso 1 1 calc R
C13 C 0.16605(6) 0.34307(8) 0.15803(8) 0.0231(4) Uani 1 1 d .
C120 C 0.83107(7) 0.42687(8) 0.85993(9) 0.0250(4) Uani 1 1 d .
H120 H 0.8208 0.4560 0.8834 0.030 Uiso 1 1 calc R
C94 C 0.80685(6) 0.34992(8) 0.62799(9) 0.0215(4) Uani 1 1 d .
H94A H 0.7940 0.3115 0.6111 0.026 Uiso 1 1 calc R
H94B H 0.8012 0.3567 0.6707 0.026 Uiso 1 1 calc R
C25 C 0.27766(6) 0.23601(8) -0.04022(9) 0.0226(4) Uani 1 1 d .
C64 C 0.61318(6) 0.20419(8) 0.21783(9) 0.0239(4) Uani 1 1 d .
H64 H 0.6412 0.2136 0.2118 0.029 Uiso 1 1 calc R
C123 C 0.78571(6) 0.28916(7) 0.76373(9) 0.0209(3) Uani 1 1 d .
H123 H 0.7983 0.2678 0.7325 0.025 Uiso 1 1 calc R
C20 C 0.24003(7) 0.38362(8) 0.16747(8) 0.0252(4) Uani 1 1 d .
C66 C 0.63465(6) 0.26906(8) 0.31934(9) 0.0238(4) Uani 1 1 d .
H66 H 0.6165 0.2928 0.3412 0.029 Uiso 1 1 calc R
C126 C 0.91288(6) 0.19795(8) 0.91009(8) 0.0219(4) Uani 1 1 d .
H12A H 0.9144 0.2345 0.8872 0.033 Uiso 1 1 calc GR
H12B H 0.9165 0.2060 0.9566 0.033 Uiso 1 1 calc GR
H12C H 0.8837 0.1793 0.8895 0.033 Uiso 1 1 calc GR
C76 C 0.49671(7) 0.39405(8) 0.50939(9) 0.0243(4) Uani 1 1 d .
H76 H 0.4695 0.3993 0.5196 0.029 Uiso 1 1 calc R
C62 C 0.54322(6) 0.15284(8) 0.18241(8) 0.0230(4) Uani 1 1 d .
H62 H 0.5234 0.1269 0.1524 0.028 Uiso 1 1 calc R
C135 C 0.83478(6) 0.08769(8) 0.79288(9) 0.0248(4) Uani 1 1 d .
H13A H 0.8198 0.0970 0.8263 0.030 Uiso 1 1 calc R
H13B H 0.8660 0.0749 0.8157 0.030 Uiso 1 1 calc R
C24 C 0.23426(6) 0.22402(7) -0.03551(8) 0.0199(3) Uani 1 1 d .
C107 C 0.92427(6) 0.18141(8) 0.53542(8) 0.0232(4) Uani 1 1 d .
H107 H 0.9125 0.1540 0.5011 0.028 Uiso 1 1 calc R
C78 C 0.46609(6) 0.29782(8) 0.45783(9) 0.0212(3) Uani 1 1 d .
H78 H 0.4726 0.2705 0.4254 0.025 Uiso 1 1 calc R
C53 C 0.52339(6) 0.44198(8) 0.27228(10) 0.0266(4) Uani 1 1 d .
H53 H 0.5410 0.4789 0.2843 0.032 Uiso 1 1 calc R
C104 C 0.85109(7) 0.17430(8) 0.56135(9) 0.0263(4) Uani 1 1 d .
H104 H 0.8373 0.1936 0.5925 0.032 Uiso 1 1 calc R
C97 C 0.86087(7) 0.44698(8) 0.54754(9) 0.0262(4) Uani 1 1 d .
H97A H 0.8456 0.4776 0.5158 0.031 Uiso 1 1 calc R
H97B H 0.8934 0.4482 0.5525 0.031 Uiso 1 1 calc R
C95 C 0.86558(7) 0.34001(8) 0.57137(8) 0.0238(4) Uani 1 1 d .
H95A H 0.8982 0.3409 0.5769 0.029 Uiso 1 1 calc R
H95B H 0.8539 0.3013 0.5538 0.029 Uiso 1 1 calc R
C54 C 0.47612(6) 0.45111(8) 0.27748(9) 0.0257(4) Uani 1 1 d .
H54A H 0.4610 0.4831 0.2477 0.031 Uiso 1 1 calc R
H54B H 0.4782 0.4622 0.3232 0.031 Uiso 1 1 calc R
C42 C 0.11142(6) 0.14703(8) 0.07049(9) 0.0242(4) Uani 1 1 d .
H42A H 0.1105 0.1606 0.0260 0.029 Uiso 1 1 calc R
H42B H 0.0946 0.1750 0.0892 0.029 Uiso 1 1 calc R
C71 C 0.62294(6) 0.36801(8) 0.47200(9) 0.0244(4) Uani 1 1 d .
H71 H 0.6180 0.3450 0.4305 0.029 Uiso 1 1 calc R
C119 C 0.87477(6) 0.42823(8) 0.85701(8) 0.0231(4) Uani 1 1 d .
H119 H 0.8947 0.4578 0.8801 0.028 Uiso 1 1 calc R
C108 C 0.96678(6) 0.20394(8) 0.54525(9) 0.0246(4) Uani 1 1 d .
H108 H 0.9843 0.1916 0.5184 0.029 Uiso 1 1 calc R
C55 C 0.44871(6) 0.39504(8) 0.25844(9) 0.0229(4) Uani 1 1 d .
H55 H 0.4178 0.4012 0.2618 0.027 Uiso 1 1 calc R
C99 C 0.80297(6) 0.45668(8) 0.60555(9) 0.0245(4) Uani 1 1 d .
H99A H 0.7979 0.4641 0.6485 0.029 Uiso 1 1 calc R
H99B H 0.7877 0.4877 0.5745 0.029 Uiso 1 1 calc R
C87 C 0.44774(6) 0.14619(8) 0.39919(9) 0.0257(4) Uani 1 1 d .
H87A H 0.4458 0.1553 0.3530 0.031 Uiso 1 1 calc R
H87B H 0.4333 0.1781 0.4165 0.031 Uiso 1 1 calc R
C31 C 0.21915(7) 0.16245(8) -0.13224(9) 0.0273(4) Uani 1 1 d .
H31 H 0.1994 0.1374 -0.1636 0.033 Uiso 1 1 calc R
C6 C 0.15188(7) 0.44316(8) -0.03867(9) 0.0278(4) Uani 1 1 d .
H6 H 0.1418 0.4779 -0.0187 0.033 Uiso 1 1 calc R
C75 C 0.53056(7) 0.43478(8) 0.53083(9) 0.0277(4) Uani 1 1 d .
H75 H 0.5263 0.4683 0.5542 0.033 Uiso 1 1 calc R
C100 C 0.78330(6) 0.39745(8) 0.57877(9) 0.0256(4) Uani 1 1 d .
H100 H 0.7503 0.3970 0.5729 0.031 Uiso 1 1 calc R
C44 C 0.12872(7) 0.04863(9) 0.11096(10) 0.0308(4) Uani 1 1 d .
H44A H 0.1170 0.0205 0.1368 0.037 Uiso 1 1 calc R
H44B H 0.1446 0.0271 0.0846 0.037 Uiso 1 1 calc R
C134 C 0.80902(7) 0.04132(8) 0.74561(10) 0.0293(4) Uani 1 1 d .
H13C H 0.7963 0.0119 0.7687 0.035 Uiso 1 1 calc R
H13D H 0.8285 0.0216 0.7233 0.035 Uiso 1 1 calc R
C29 C 0.28988(7) 0.21069(9) -0.09180(9) 0.0274(4) Uani 1 1 d .
H29 H 0.3188 0.2186 -0.0956 0.033 Uiso 1 1 calc R
C26 C 0.31107(6) 0.27241(9) 0.01169(9) 0.0274(4) Uani 1 1 d .
H26 H 0.2935 0.2971 0.0335 0.033 Uiso 1 1 calc R
C63 C 0.58422(6) 0.16662(8) 0.17378(9) 0.0248(4) Uani 1 1 d .
H63 H 0.5924 0.1505 0.1380 0.030 Uiso 1 1 calc R
C74 C 0.57097(7) 0.42619(8) 0.51782(9) 0.0257(4) Uani 1 1 d .
H74 H 0.5948 0.4532 0.5343 0.031 Uiso 1 1 calc R
C85 C 0.58637(7) 0.18813(8) 0.58272(9) 0.0262(4) Uani 1 1 d .
H85A H 0.5863 0.2243 0.5583 0.039 Uiso 1 1 calc GR
H85B H 0.5938 0.1968 0.6299 0.039 Uiso 1 1 calc GR
H85C H 0.5566 0.1701 0.5671 0.039 Uiso 1 1 calc GR
C14 C 0.13084(6) 0.29582(9) 0.13547(9) 0.0267(4) Uani 1 1 d .
H14 H 0.1437 0.2653 0.1131 0.032 Uiso 1 1 calc R
C67 C 0.65857(7) 0.31152(9) 0.28660(10) 0.0306(4) Uani 1 1 d .
H67A H 0.6781 0.2899 0.2667 0.046 Uiso 1 1 calc GR
H67B H 0.6768 0.3385 0.3198 0.046 Uiso 1 1 calc GR
H67C H 0.6362 0.3334 0.2523 0.046 Uiso 1 1 calc GR
C43 C 0.09086(6) 0.08601(9) 0.06667(10) 0.0295(4) Uani 1 1 d .
H43A H 0.0645 0.0863 0.0831 0.035 Uiso 1 1 calc R
H43B H 0.0814 0.0713 0.0207 0.035 Uiso 1 1 calc R
C30 C 0.26097(7) 0.17428(9) -0.13762(9) 0.0302(4) Uani 1 1 d .
H30 H 0.2700 0.1577 -0.1724 0.036 Uiso 1 1 calc R
C128 C 0.95664(7) 0.08385(9) 0.95844(9) 0.0300(4) Uani 1 1 d .
H12D H 0.9275 0.0644 0.9406 0.045 Uiso 1 1 calc GR
H12E H 0.9600 0.0978 1.0032 0.045 Uiso 1 1 calc GR
H12F H 0.9808 0.0563 0.9599 0.045 Uiso 1 1 calc GR
C50 C 0.51653(6) 0.32024(8) 0.23111(8) 0.0243(4) Uani 1 1 d .
H50A H 0.5469 0.3138 0.2272 0.029 Uiso 1 1 calc R
H50B H 0.4993 0.2836 0.2188 0.029 Uiso 1 1 calc R
C96 C 0.84164(7) 0.38734(8) 0.52194(9) 0.0270(4) Uani 1 1 d .
H96 H 0.8467 0.3798 0.4786 0.032 Uiso 1 1 calc R
C138 C 0.62639(7) 0.48156(9) 0.68043(10) 0.0294(4) Uani 1 1 d .
H138 H 0.6023 0.4694 0.6958 0.035 Uiso 1 1 calc R
C132 C 0.79189(6) 0.13634(9) 0.69714(10) 0.0296(4) Uani 1 1 d .
H13E H 0.7972 0.1443 0.6545 0.035 Uiso 1 1 calc R
H13F H 0.7712 0.1663 0.7044 0.035 Uiso 1 1 calc R
C33 C 0.15976(7) 0.16888(8) -0.07521(9) 0.0268(4) Uani 1 1 d .
H33 H 0.1530 0.1953 -0.0422 0.032 Uiso 1 1 calc R
C51 C 0.49283(7) 0.36893(9) 0.18342(9) 0.0287(4) Uani 1 1 d .
H51 H 0.4908 0.3575 0.1373 0.034 Uiso 1 1 calc R
C17 C 0.15857(8) 0.38934(9) 0.19565(9) 0.0314(4) Uani 1 1 d .
H17 H 0.1310 0.3914 0.2057 0.038 Uiso 1 1 calc R
C137 C 0.62225(7) 0.53127(8) 0.64261(9) 0.0281(4) Uani 1 1 d .
H137 H 0.5953 0.5534 0.6321 0.034 Uiso 1 1 calc R
C124 C 0.78531(6) 0.24723(8) 0.81963(10) 0.0273(4) Uani 1 1 d .
H12G H 0.8162 0.2357 0.8437 0.041 Uiso 1 1 calc GR
H12H H 0.7676 0.2126 0.8009 0.041 Uiso 1 1 calc GR
H12I H 0.7718 0.2666 0.8499 0.041 Uiso 1 1 calc GR
C141 C 0.69661(7) 0.51670(9) 0.63541(10) 0.0307(4) Uani 1 1 d .
H141 H 0.7207 0.5289 0.6201 0.037 Uiso 1 1 calc R
C56 C 0.44546(6) 0.37815(9) 0.18777(9) 0.0276(4) Uani 1 1 d .
H56A H 0.4277 0.3419 0.1752 0.033 Uiso 1 1 calc R
H56B H 0.4301 0.4093 0.1570 0.033 Uiso 1 1 calc R
C39 C 0.24839(6) 0.19555(8) 0.25846(9) 0.0258(4) Uani 1 1 d .
H39A H 0.2499 0.2315 0.2346 0.039 Uiso 1 1 calc GR
H39B H 0.2546 0.2042 0.3055 0.039 Uiso 1 1 calc GR
H39C H 0.2183 0.1785 0.2409 0.039 Uiso 1 1 calc GR
C80 C 0.47033(7) 0.26353(8) 0.52151(10) 0.0284(4) Uani 1 1 d .
H80A H 0.5011 0.2487 0.5397 0.043 Uiso 1 1 calc GR
H80B H 0.4492 0.2308 0.5115 0.043 Uiso 1 1 calc GR
H80C H 0.4634 0.2892 0.5538 0.043 Uiso 1 1 calc GR
C40 C 0.29269(7) 0.07960(9) 0.30538(9) 0.0286(4) Uani 1 1 d .
H40A H 0.2629 0.0613 0.2931 0.043 Uiso 1 1 calc GR
H40B H 0.3004 0.0942 0.3508 0.043 Uiso 1 1 calc GR
H40C H 0.3151 0.0509 0.3023 0.043 Uiso 1 1 calc GR
C118 C 0.95651(7) 0.44994(9) 0.81599(10) 0.0311(4) Uani 1 1 d .
H11A H 0.9361 0.4696 0.7774 0.047 Uiso 1 1 calc GR
H11B H 0.9866 0.4474 0.8110 0.047 Uiso 1 1 calc GR
H11C H 0.9581 0.4721 0.8559 0.047 Uiso 1 1 calc GR
C79 C 0.41780(6) 0.31936(9) 0.42844(10) 0.0308(4) Uani 1 1 d .
H79A H 0.4096 0.3432 0.4611 0.046 Uiso 1 1 calc GR
H79B H 0.3974 0.2859 0.4163 0.046 Uiso 1 1 calc GR
H79C H 0.4154 0.3428 0.3891 0.046 Uiso 1 1 calc GR
C21 C 0.28473(7) 0.37913(9) 0.15444(10) 0.0340(5) Uani 1 1 d .
H21 H 0.2789 0.3632 0.1089 0.041 Uiso 1 1 calc R
C125 C 0.73753(6) 0.30739(8) 0.72573(9) 0.0252(4) Uani 1 1 d .
H12J H 0.7235 0.3252 0.7562 0.038 Uiso 1 1 calc GR
H12K H 0.7202 0.2731 0.7052 0.038 Uiso 1 1 calc GR
H12L H 0.7381 0.3356 0.6914 0.038 Uiso 1 1 calc GR
C112 C 1.00760(7) 0.35375(9) 0.67238(11) 0.0339(4) Uani 1 1 d .
H11D H 1.0346 0.3366 0.6660 0.051 Uiso 1 1 calc GR
H11E H 1.0164 0.3826 0.7080 0.051 Uiso 1 1 calc GR
H11F H 0.9897 0.3727 0.6315 0.051 Uiso 1 1 calc GR
C140 C 0.70075(7) 0.46691(8) 0.67306(10) 0.0299(4) Uani 1 1 d .
H140 H 0.7276 0.4446 0.6833 0.036 Uiso 1 1 calc R
C28 C 0.33912(7) 0.31319(10) -0.01636(11) 0.0363(5) Uani 1 1 d .
H28A H 0.3595 0.2902 -0.0334 0.054 Uiso 1 1 calc GR
H28B H 0.3567 0.3392 0.0185 0.054 Uiso 1 1 calc GR
H28C H 0.3192 0.3363 -0.0522 0.054 Uiso 1 1 calc GR
C101 C 0.79111(7) 0.38624(9) 0.51231(9) 0.0316(4) Uani 1 1 d .
H10A H 0.7785 0.3479 0.4948 0.038 Uiso 1 1 calc R
H10B H 0.7758 0.4165 0.4802 0.038 Uiso 1 1 calc R
C117 C 0.96886(6) 0.35907(9) 0.88415(9) 0.0291(4) Uani 1 1 d .
H11G H 0.9666 0.3800 0.9231 0.044 Uiso 1 1 calc GR
H11H H 1.0001 0.3595 0.8839 0.044 Uiso 1 1 calc GR
H11I H 0.9590 0.3188 0.8855 0.044 Uiso 1 1 calc GR
C52 C 0.51968(7) 0.42530(9) 0.20112(10) 0.0328(5) Uani 1 1 d .
H52A H 0.5044 0.4567 0.1706 0.039 Uiso 1 1 calc R
H52B H 0.5501 0.4198 0.1969 0.039 Uiso 1 1 calc R
C113 C 1.00742(7) 0.27455(9) 0.75360(9) 0.0302(4) Uani 1 1 d .
H11J H 0.9884 0.2464 0.7670 0.045 Uiso 1 1 calc GR
H11K H 1.0191 0.3031 0.7890 0.045 Uiso 1 1 calc GR
H11L H 1.0326 0.2542 0.7450 0.045 Uiso 1 1 calc GR
C60 C 0.44622(7) 0.17189(10) 0.17760(10) 0.0337(5) Uani 1 1 d .
H60A H 0.4488 0.2109 0.1607 0.051 Uiso 1 1 calc GR
H60B H 0.4175 0.1684 0.1867 0.051 Uiso 1 1 calc GR
H60C H 0.4476 0.1428 0.1446 0.051 Uiso 1 1 calc GR
C84 C 0.63177(8) 0.07236(9) 0.62484(9) 0.0329(4) Uani 1 1 d .
H84A H 0.6023 0.0533 0.6123 0.049 Uiso 1 1 calc GR
H84B H 0.6395 0.0859 0.6706 0.049 Uiso 1 1 calc GR
H84C H 0.6545 0.0446 0.6208 0.049 Uiso 1 1 calc GR
C143 C 1.03527(7) 0.51750(10) 0.97824(11) 0.0364(5) Uani 1 1 d .
H143 H 1.0595 0.5295 0.9632 0.044 Uiso 1 1 calc R
C127 C 1.01403(6) 0.18614(9) 0.94463(9) 0.0272(4) Uani 1 1 d .
H12M H 1.0392 0.1618 0.9422 0.041 Uiso 1 1 calc GR
H12N H 1.0168 0.1938 0.9910 0.041 Uiso 1 1 calc GR
H12O H 1.0145 0.2231 0.9219 0.041 Uiso 1 1 calc GR
C139 C 0.66588(7) 0.44936(8) 0.69591(10) 0.0306(4) Uani 1 1 d .
H139 H 0.6690 0.4153 0.7222 0.037 Uiso 1 1 calc R
C131 C 1.02569(7) 0.04342(9) 0.84940(10) 0.0339(5) Uani 1 1 d .
H13G H 1.0485 0.0726 0.8704 0.051 Uiso 1 1 calc GR
H13H H 1.0384 0.0153 0.8255 0.051 Uiso 1 1 calc GR
H13I H 1.0162 0.0231 0.8833 0.051 Uiso 1 1 calc GR
C136 C 0.65711(7) 0.54899(9) 0.62000(10) 0.0302(4) Uani 1 1 d .
H136 H 0.6541 0.5832 0.5940 0.036 Uiso 1 1 calc R
C19 C 0.23093(8) 0.42857(8) 0.20541(9) 0.0351(5) Uani 1 1 d .
H19 H 0.2531 0.4575 0.2227 0.042 Uiso 1 1 calc R
C68 C 0.66859(7) 0.23427(10) 0.37364(10) 0.0340(5) Uani 1 1 d .
H68A H 0.6525 0.2105 0.3973 0.051 Uiso 1 1 calc GR
H68B H 0.6889 0.2611 0.4046 0.051 Uiso 1 1 calc GR
H68C H 0.6861 0.2089 0.3538 0.051 Uiso 1 1 calc GR
C130 C 0.93544(7) 0.01971(10) 0.75291(12) 0.0388(5) Uani 1 1 d .
H13J H 0.9260 0.0007 0.7876 0.058 Uiso 1 1 calc GR
H13K H 0.9503 -0.0087 0.7324 0.058 Uiso 1 1 calc GR
H13L H 0.9090 0.0356 0.7194 0.058 Uiso 1 1 calc GR
C8 C 0.12692(7) 0.36249(10) -0.11938(10) 0.0359(5) Uani 1 1 d .
H8 H 0.1003 0.3444 -0.1526 0.043 Uiso 1 1 calc R
C5 C 0.17549(7) 0.39856(8) 0.01601(9) 0.0282(4) Uani 1 1 d .
H5A H 0.2017 0.4174 0.0480 0.034 Uiso 1 1 calc R
H5B H 0.1544 0.3869 0.0400 0.034 Uiso 1 1 calc R
C144 C 1.04015(8) 0.46941(10) 1.01855(11) 0.0357(5) Uani 1 1 d .
H144 H 1.0677 0.4485 1.0313 0.043 Uiso 1 1 calc R
C18 C 0.19039(9) 0.43205(9) 0.21846(10) 0.0370(5) Uani 1 1 d .
H18 H 0.1845 0.4638 0.2431 0.044 Uiso 1 1 calc R
C34 C 0.12103(8) 0.17433(10) -0.14011(10) 0.0376(5) Uani 1 1 d .
H34A H 0.1215 0.2132 -0.1588 0.056 Uiso 1 1 calc GR
H34B H 0.0923 0.1685 -0.1315 0.056 Uiso 1 1 calc GR
H34C H 0.1245 0.1449 -0.1714 0.056 Uiso 1 1 calc GR
C41 C 0.34754(6) 0.18011(9) 0.27951(10) 0.0292(4) Uani 1 1 d .
H41A H 0.3715 0.1543 0.2754 0.044 Uiso 1 1 calc GR
H41B H 0.3531 0.1904 0.3260 0.044 Uiso 1 1 calc GR
H41C H 0.3470 0.2156 0.2537 0.044 Uiso 1 1 calc GR
C61 C 0.48385(7) 0.09917(9) 0.26516(11) 0.0338(4) Uani 1 1 d .
H61A H 0.4907 0.0723 0.2339 0.051 Uiso 1 1 calc GR
H61B H 0.4539 0.0905 0.2682 0.051 Uiso 1 1 calc GR
H61C H 0.5062 0.0946 0.3087 0.051 Uiso 1 1 calc GR
C72 C 0.64810(7) 0.42358(9) 0.46528(11) 0.0363(5) Uani 1 1 d .
H72A H 0.6281 0.4489 0.4319 0.054 Uiso 1 1 calc GR
H72B H 0.6744 0.4135 0.4518 0.054 Uiso 1 1 calc GR
H72C H 0.6579 0.4439 0.5078 0.054 Uiso 1 1 calc GR
C4 C 0.22430(7) 0.36396(9) -0.04859(11) 0.0331(4) Uani 1 1 d .
H4A H 0.2347 0.3301 -0.0686 0.040 Uiso 1 1 calc R
H4B H 0.2509 0.3822 -0.0166 0.040 Uiso 1 1 calc R
C27 C 0.34198(7) 0.23334(10) 0.06515(11) 0.0382(5) Uani 1 1 d .
H27A H 0.3237 0.2087 0.0844 0.057 Uiso 1 1 calc GR
H27B H 0.3620 0.2576 0.0997 0.057 Uiso 1 1 calc GR
H27C H 0.3600 0.2087 0.0454 0.057 Uiso 1 1 calc GR
C133 C 0.77200(7) 0.07630(9) 0.69666(11) 0.0373(5) Uani 1 1 d .
H13M H 0.7641 0.0589 0.6520 0.045 Uiso 1 1 calc R
H13N H 0.7447 0.0779 0.7108 0.045 Uiso 1 1 calc R
C7 C 0.11200(7) 0.41419(10) -0.08774(11) 0.0363(5) Uani 1 1 d .
H7A H 0.0905 0.4013 -0.0649 0.044 Uiso 1 1 calc R
H7B H 0.0965 0.4425 -0.1223 0.044 Uiso 1 1 calc R
C105 C 0.82124(7) 0.18767(10) 0.49083(10) 0.0368(5) Uani 1 1 d .
H10C H 0.8202 0.2298 0.4836 0.055 Uiso 1 1 calc GR
H10D H 0.7908 0.1730 0.4847 0.055 Uiso 1 1 calc GR
H10E H 0.8337 0.1687 0.4592 0.055 Uiso 1 1 calc GR
C35 C 0.16173(9) 0.10667(9) -0.04903(11) 0.0393(5) Uani 1 1 d .
H35A H 0.1711 0.0802 -0.0784 0.059 Uiso 1 1 calc GR
H35B H 0.1319 0.0952 -0.0473 0.059 Uiso 1 1 calc GR
H35C H 0.1835 0.1047 -0.0046 0.059 Uiso 1 1 calc GR
C3 C 0.14961(7) 0.31729(9) -0.06434(10) 0.0300(4) Uani 1 1 d .
H3A H 0.1276 0.3047 -0.0422 0.036 Uiso 1 1 calc R
H3B H 0.1587 0.2826 -0.0847 0.036 Uiso 1 1 calc R
C86 C 0.68532(7) 0.17411(9) 0.60162(11) 0.0363(5) Uani 1 1 d .
H86A H 0.7089 0.1500 0.5936 0.054 Uiso 1 1 calc GR
H86B H 0.6920 0.1805 0.6492 0.054 Uiso 1 1 calc GR
H86C H 0.6840 0.2116 0.5793 0.054 Uiso 1 1 calc GR
C88 C 0.42491(7) 0.08887(10) 0.40280(13) 0.0431(6) Uani 1 1 d .
H88A H 0.4091 0.0739 0.3580 0.052 Uiso 1 1 calc R
H88B H 0.4029 0.0932 0.4273 0.052 Uiso 1 1 calc R
C38 C 0.35657(7) 0.04513(10) 0.17985(12) 0.0405(5) Uani 1 1 d .
H38A H 0.3764 0.0769 0.1757 0.061 Uiso 1 1 calc GR
H38B H 0.3645 0.0096 0.1605 0.061 Uiso 1 1 calc GR
H38C H 0.3601 0.0385 0.2266 0.061 Uiso 1 1 calc GR
C90 C 0.49671(8) 0.08894(10) 0.48070(12) 0.0438(6) Uani 1 1 d .
H90A H 0.4893 0.0993 0.5212 0.053 Uiso 1 1 calc R
H90B H 0.5271 0.0715 0.4934 0.053 Uiso 1 1 calc R
C15 C 0.12114(8) 0.26665(10) 0.19398(11) 0.0382(5) Uani 1 1 d .
H15A H 0.1495 0.2542 0.2261 0.057 Uiso 1 1 calc GR
H15B H 0.1018 0.2327 0.1785 0.057 Uiso 1 1 calc GR
H15C H 0.1059 0.2943 0.2148 0.057 Uiso 1 1 calc GR
C82 C 0.61557(8) 0.07447(9) 0.35876(10) 0.0356(5) Uani 1 1 d .
H82A H 0.5832 0.0668 0.3449 0.053 Uiso 1 1 calc GR
H82B H 0.6305 0.0454 0.3391 0.053 Uiso 1 1 calc GR
H82C H 0.6210 0.1134 0.3441 0.053 Uiso 1 1 calc GR
C142 C 0.99528(8) 0.54847(9) 0.95951(11) 0.0354(5) Uani 1 1 d .
H142 H 0.9921 0.5817 0.9319 0.043 Uiso 1 1 calc R
C10 C 0.20127(8) 0.40860(11) -0.10352(11) 0.0418(5) Uani 1 1 d .
H10 H 0.2231 0.4209 -0.1267 0.050 Uiso 1 1 calc R
C9 C 0.16145(9) 0.37982(10) -0.15215(11) 0.0436(6) Uani 1 1 d .
H9A H 0.1716 0.3449 -0.1707 0.052 Uiso 1 1 calc R
H9B H 0.1476 0.4070 -0.1889 0.052 Uiso 1 1 calc R
C73 C 0.65203(7) 0.33143(10) 0.52909(11) 0.0360(5) Uani 1 1 d .
H73A H 0.6583 0.3535 0.5703 0.054 Uiso 1 1 calc GR
H73B H 0.6804 0.3218 0.5210 0.054 Uiso 1 1 calc GR
H73C H 0.6361 0.2955 0.5326 0.054 Uiso 1 1 calc GR
C11 C 0.18658(8) 0.46134(10) -0.07319(13) 0.0412(5) Uani 1 1 d .
H11M H 0.1730 0.4904 -0.1080 0.049 Uiso 1 1 calc R
H11N H 0.2130 0.4794 -0.0407 0.049 Uiso 1 1 calc R
C89 C 0.46292(8) 0.04846(10) 0.43907(13) 0.0439(6) Uani 1 1 d .
H89A H 0.4528 0.0200 0.4664 0.053 Uiso 1 1 calc R
H89B H 0.4750 0.0272 0.4078 0.053 Uiso 1 1 calc R
C106 C 0.85163(9) 0.10910(10) 0.57397(14) 0.0486(6) Uani 1 1 d .
H10F H 0.8657 0.0891 0.5448 0.073 Uiso 1 1 calc GR
H10G H 0.8207 0.0951 0.5652 0.073 Uiso 1 1 calc GR
H10H H 0.8688 0.1012 0.6201 0.073 Uiso 1 1 calc GR
C37 C 0.26386(8) -0.00293(10) 0.13944(13) 0.0428(5) Uani 1 1 d .
H37A H 0.2665 -0.0114 0.1856 0.064 Uiso 1 1 calc GR
H37B H 0.2759 -0.0356 0.1207 0.064 Uiso 1 1 calc GR
H37C H 0.2322 0.0029 0.1142 0.064 Uiso 1 1 calc GR
C129 C 0.99540(9) 0.11002(10) 0.72164(11) 0.0426(5) Uani 1 1 d .
H12P H 0.9703 0.1292 0.6889 0.064 Uiso 1 1 calc GR
H12Q H 1.0066 0.0781 0.7006 0.064 Uiso 1 1 calc GR
H12R H 1.0196 0.1382 0.7398 0.064 Uiso 1 1 calc GR
C16 C 0.08755(8) 0.31710(12) 0.08546(12) 0.0451(6) Uani 1 1 d .
H16A H 0.0729 0.3453 0.1065 0.068 Uiso 1 1 calc GR
H16B H 0.0674 0.2840 0.0692 0.068 Uiso 1 1 calc GR
H16C H 0.0945 0.3357 0.0484 0.068 Uiso 1 1 calc GR
C83 C 0.70120(8) 0.07695(14) 0.47303(13) 0.0581(8) Uani 1 1 d .
H83A H 0.7092 0.1175 0.4680 0.087 Uiso 1 1 calc GR
H83B H 0.7121 0.0521 0.4438 0.087 Uiso 1 1 calc GR
H83C H 0.7151 0.0647 0.5189 0.087 Uiso 1 1 calc GR
C22 C 0.30929(10) 0.43689(12) 0.15784(13) 0.0541(7) Uani 1 1 d .
H22A H 0.2890 0.4654 0.1295 0.081 Uiso 1 1 calc GR
H22B H 0.3356 0.4313 0.1428 0.081 Uiso 1 1 calc GR
H22C H 0.3190 0.4510 0.2035 0.081 Uiso 1 1 calc GR
C23 C 0.31529(9) 0.33650(12) 0.20212(16) 0.0548(7) Uani 1 1 d .
H23A H 0.3232 0.3521 0.2471 0.082 Uiso 1 1 calc GR
H23B H 0.3427 0.3306 0.1899 0.082 Uiso 1 1 calc GR
H23C H 0.2997 0.2992 0.2001 0.082 Uiso 1 1 calc GR
C36 C 0.29183(11) 0.07547(11) 0.04641(11) 0.0552(8) Uani 1 1 d .
H36A H 0.2614 0.0887 0.0222 0.083 Uiso 1 1 calc GR
H36B H 0.2979 0.0385 0.0278 0.083 Uiso 1 1 calc GR
H36C H 0.3137 0.1047 0.0426 0.083 Uiso 1 1 calc GR
C81 C 0.62662(13) -0.00642(10) 0.47178(14) 0.0636(9) Uani 1 1 d .
H81A H 0.6387 -0.0122 0.5196 0.095 Uiso 1 1 calc GR
H81B H 0.6409 -0.0339 0.4493 0.095 Uiso 1 1 calc GR
H81C H 0.5941 -0.0130 0.4573 0.095 Uiso 1 1 calc GR

loop_
_atom_site_aniso_label
_atom_site_aniso_U_11
_atom_site_aniso_U_22
_atom_site_aniso_U_33
_atom_site_aniso_U_23
_atom_site_aniso_U_13
_atom_site_aniso_U_12
Ca3 0.01624(15) 0.01232(15) 0.01467(15) 0.00206(11) 0.00184(12) 0.00035(12)
Ca1 0.01864(16) 0.01309(15) 0.01497(15) 0.00155(12) 0.00280(12) 0.00055(12)
Ca2 0.01677(16) 0.01365(15) 0.01488(15) 0.00173(12) 0.00175(12) 0.00037(12)
Si6 0.0168(2) 0.0189(2) 0.0143(2) -0.00002(16) 0.00047(16) 0.00186(17)
Si2 0.0191(2) 0.0189(2) 0.0157(2) -0.00057(17) 0.00132(17) -0.00077(17)
Si5 0.0197(2) 0.0182(2) 0.0185(2) -0.00099(17) 0.00316(17) 0.00457(17)
Si1 0.0209(2) 0.0197(2) 0.0187(2) -0.00173(17) 0.00235(17) 0.00476(18)
Si4 0.0214(2) 0.0164(2) 0.0185(2) -0.00072(17) -0.00189(17) 0.00284(17)
Si3 0.0266(2) 0.0195(2) 0.0205(2) 0.00131(18) 0.00506(19) 0.00757(19)
O1 0.0188(6) 0.0192(6) 0.0233(6) 0.0061(5) -0.0006(5) -0.0021(5)
O3 0.0189(6) 0.0189(6) 0.0263(6) 0.0063(5) -0.0024(5) -0.0041(5)
O2 0.0189(6) 0.0250(7) 0.0345(7) 0.0131(6) -0.0021(5) -0.0040(5)
N5 0.0177(7) 0.0126(6) 0.0155(6) 0.0001(5) 0.0043(5) 0.0006(5)
N8 0.0164(6) 0.0124(6) 0.0141(6) -0.0002(5) 0.0028(5) -0.0002(5)
N7 0.0227(7) 0.0125(6) 0.0158(6) 0.0002(5) 0.0064(5) -0.0001(5)
N1 0.0261(7) 0.0159(7) 0.0144(6) 0.0013(5) 0.0055(6) 0.0046(6)
N4 0.0216(7) 0.0156(7) 0.0150(6) 0.0011(5) 0.0054(5) 0.0022(5)
N2 0.0211(7) 0.0142(6) 0.0147(6) 0.0003(5) 0.0048(5) -0.0005(5)
N9 0.0199(7) 0.0173(7) 0.0168(7) 0.0005(5) 0.0014(5) 0.0044(6)
N6 0.0193(7) 0.0182(7) 0.0208(7) 0.0005(6) 0.0022(6) 0.0038(6)
N3 0.0217(7) 0.0203(7) 0.0179(7) 0.0002(6) 0.0027(6) 0.0043(6)
C114 0.0207(8) 0.0133(7) 0.0134(7) 0.0027(6) 0.0040(6) 0.0016(6)
C91 0.0140(7) 0.0139(7) 0.0150(7) -0.0002(6) 0.0015(6) -0.0035(6)
C46 0.0135(7) 0.0150(8) 0.0172(8) 0.0006(6) 0.0053(6) -0.0016(6)
C115 0.0249(9) 0.0166(8) 0.0133(7) 0.0014(6) 0.0048(6) -0.0027(7)
C1 0.0155(7) 0.0155(8) 0.0155(7) 0.0001(6) 0.0032(6) -0.0028(6)
C98 0.0255(9) 0.0151(8) 0.0231(8) 0.0039(7) 0.0074(7) 0.0016(7)
C69 0.0227(8) 0.0132(8) 0.0136(7) 0.0016(6) 0.0050(6) 0.0014(6)
C58 0.0223(8) 0.0158(8) 0.0184(8) 0.0009(6) 0.0043(7) 0.0040(7)
C12 0.0280(9) 0.0134(8) 0.0126(7) 0.0019(6) 0.0039(6) 0.0011(7)
C93 0.0206(8) 0.0150(8) 0.0179(8) 0.0023(6) 0.0047(6) -0.0009(6)
C92 0.0199(8) 0.0147(8) 0.0144(7) 0.0021(6) 0.0035(6) 0.0012(6)
C70 0.0273(9) 0.0173(8) 0.0159(8) 0.0018(6) 0.0053(7) -0.0017(7)
C65 0.0201(8) 0.0190(8) 0.0177(8) 0.0030(6) 0.0037(6) 0.0057(7)
C110 0.0231(8) 0.0159(8) 0.0178(8) 0.0022(6) 0.0046(7) 0.0019(7)
C57 0.0208(8) 0.0158(8) 0.0146(7) 0.0025(6) 0.0041(6) 0.0051(6)
C2 0.0213(8) 0.0162(8) 0.0166(8) 0.0022(6) 0.0053(6) 0.0019(6)
C47 0.0195(8) 0.0170(8) 0.0160(8) 0.0019(6) 0.0060(6) 0.0027(6)
C122 0.0210(8) 0.0159(8) 0.0176(8) 0.0033(6) 0.0053(6) 0.0005(6)
C116 0.0238(9) 0.0230(9) 0.0162(8) -0.0048(7) 0.0049(7) -0.0070(7)
C109 0.0231(9) 0.0224(9) 0.0225(8) 0.0013(7) 0.0072(7) 0.0033(7)
C103 0.0281(9) 0.0136(8) 0.0162(8) 0.0015(6) 0.0049(7) 0.0014(7)
C48 0.0198(8) 0.0197(8) 0.0266(9) 0.0058(7) 0.0075(7) 0.0006(7)
C49 0.0181(8) 0.0202(8) 0.0183(8) 0.0014(7) 0.0043(6) -0.0002(7)
C102 0.0231(8) 0.0136(8) 0.0157(7) 0.0035(6) 0.0049(6) 0.0033(6)
C77 0.0232(8) 0.0190(8) 0.0159(8) 0.0040(6) 0.0065(6) 0.0041(7)
C59 0.0239(9) 0.0194(8) 0.0197(8) -0.0018(7) 0.0063(7) -0.0008(7)
C32 0.0343(10) 0.0167(8) 0.0181(8) 0.0012(7) 0.0089(7) 0.0041(7)
C111 0.0210(8) 0.0227(9) 0.0231(9) -0.0047(7) 0.0069(7) -0.0007(7)
C121 0.0230(9) 0.0216(9) 0.0238(9) 0.0028(7) 0.0098(7) 0.0039(7)
C45 0.0272(9) 0.0251(9) 0.0225(9) 0.0080(7) 0.0025(7) -0.0037(7)
C13 0.0299(9) 0.0232(9) 0.0157(8) 0.0029(7) 0.0061(7) 0.0076(7)
C120 0.0341(10) 0.0199(9) 0.0225(9) -0.0023(7) 0.0111(7) 0.0043(7)
C94 0.0199(8) 0.0199(8) 0.0209(8) 0.0035(7) 0.0008(7) -0.0019(7)
C25 0.0257(9) 0.0204(8) 0.0209(8) 0.0051(7) 0.0061(7) 0.0088(7)
C64 0.0220(9) 0.0261(9) 0.0248(9) 0.0024(7) 0.0089(7) 0.0068(7)
C123 0.0187(8) 0.0178(8) 0.0266(9) 0.0001(7) 0.0077(7) 0.0006(7)
C20 0.0403(11) 0.0181(8) 0.0160(8) 0.0006(7) 0.0068(7) -0.0064(8)
C66 0.0207(8) 0.0269(9) 0.0238(9) -0.0031(7) 0.0072(7) 0.0000(7)
C126 0.0213(8) 0.0244(9) 0.0189(8) -0.0035(7) 0.0046(7) 0.0005(7)
C76 0.0326(10) 0.0226(9) 0.0194(8) 0.0034(7) 0.0107(7) 0.0099(7)
C62 0.0279(9) 0.0211(9) 0.0180(8) -0.0030(7) 0.0042(7) 0.0027(7)
C135 0.0253(9) 0.0206(9) 0.0253(9) 0.0075(7) 0.0032(7) -0.0021(7)
C24 0.0292(9) 0.0157(8) 0.0155(8) 0.0030(6) 0.0079(7) 0.0075(7)
C107 0.0337(10) 0.0173(8) 0.0174(8) -0.0019(7) 0.0060(7) 0.0034(7)
C78 0.0215(8) 0.0218(8) 0.0228(8) 0.0021(7) 0.0106(7) 0.0025(7)
C53 0.0259(9) 0.0196(9) 0.0340(10) 0.0096(8) 0.0089(8) 0.0026(7)
C104 0.0313(10) 0.0219(9) 0.0257(9) -0.0058(7) 0.0088(8) -0.0046(7)
C97 0.0318(10) 0.0252(9) 0.0238(9) 0.0118(7) 0.0117(8) 0.0073(8)
C95 0.0339(10) 0.0208(9) 0.0153(8) 0.0023(7) 0.0055(7) 0.0061(7)
C54 0.0271(9) 0.0200(9) 0.0285(9) 0.0050(7) 0.0063(7) 0.0064(7)
C42 0.0176(8) 0.0242(9) 0.0264(9) 0.0014(7) 0.0003(7) 0.0004(7)
C71 0.0241(9) 0.0242(9) 0.0243(9) -0.0031(7) 0.0068(7) -0.0076(7)
C119 0.0326(10) 0.0176(8) 0.0185(8) -0.0036(7) 0.0068(7) -0.0046(7)
C108 0.0298(9) 0.0253(9) 0.0206(8) 0.0001(7) 0.0108(7) 0.0079(7)
C55 0.0205(8) 0.0245(9) 0.0232(9) 0.0034(7) 0.0061(7) 0.0047(7)
C99 0.0263(9) 0.0217(9) 0.0254(9) 0.0087(7) 0.0077(7) 0.0073(7)
C87 0.0185(8) 0.0247(9) 0.0291(9) 0.0036(7) 0.0005(7) -0.0011(7)
C31 0.0423(11) 0.0206(9) 0.0197(8) -0.0025(7) 0.0105(8) 0.0038(8)
C6 0.0403(11) 0.0222(9) 0.0208(9) 0.0037(7) 0.0093(8) 0.0026(8)
C75 0.0464(12) 0.0176(8) 0.0185(8) -0.0020(7) 0.0094(8) 0.0071(8)
C100 0.0199(8) 0.0269(9) 0.0257(9) 0.0081(7) 0.0007(7) 0.0030(7)
C44 0.0318(10) 0.0240(9) 0.0320(10) 0.0021(8) 0.0030(8) -0.0038(8)
C134 0.0269(9) 0.0200(9) 0.0349(10) 0.0046(8) 0.0006(8) -0.0036(7)
C29 0.0284(10) 0.0298(10) 0.0272(9) 0.0067(8) 0.0134(8) 0.0116(8)
C26 0.0227(9) 0.0309(10) 0.0267(9) 0.0017(8) 0.0049(7) 0.0067(8)
C63 0.0296(9) 0.0266(9) 0.0200(8) -0.0024(7) 0.0101(7) 0.0083(8)
C74 0.0394(11) 0.0162(8) 0.0189(8) -0.0020(7) 0.0052(7) -0.0035(7)
C85 0.0313(10) 0.0239(9) 0.0215(9) -0.0030(7) 0.0052(7) 0.0046(7)
C14 0.0259(9) 0.0317(10) 0.0253(9) 0.0007(8) 0.0120(8) 0.0044(8)
C67 0.0302(10) 0.0307(10) 0.0309(10) -0.0018(8) 0.0094(8) -0.0057(8)
C43 0.0237(9) 0.0292(10) 0.0306(10) 0.0022(8) 0.0009(8) -0.0064(8)
C30 0.0427(11) 0.0287(10) 0.0237(9) 0.0023(8) 0.0168(8) 0.0130(9)
C128 0.0350(10) 0.0312(10) 0.0226(9) 0.0070(8) 0.0074(8) 0.0038(8)
C50 0.0304(10) 0.0251(9) 0.0176(8) 0.0049(7) 0.0076(7) 0.0090(8)
C96 0.0397(11) 0.0258(9) 0.0147(8) 0.0047(7) 0.0071(7) 0.0080(8)
C138 0.0323(10) 0.0277(10) 0.0297(10) -0.0073(8) 0.0116(8) -0.0035(8)
C132 0.0234(9) 0.0282(10) 0.0282(9) 0.0064(8) -0.0050(7) -0.0047(8)
C33 0.0394(11) 0.0203(9) 0.0232(9) -0.0059(7) 0.0133(8) -0.0049(8)
C51 0.0374(11) 0.0316(10) 0.0192(8) 0.0087(8) 0.0117(8) 0.0118(8)
C17 0.0468(12) 0.0268(10) 0.0227(9) 0.0020(8) 0.0138(8) 0.0133(9)
C137 0.0283(10) 0.0247(9) 0.0289(9) -0.0084(8) 0.0054(8) 0.0002(8)
C124 0.0233(9) 0.0215(9) 0.0371(10) 0.0064(8) 0.0096(8) -0.0003(7)
C141 0.0303(10) 0.0274(10) 0.0360(10) -0.0062(8) 0.0126(8) -0.0033(8)
C56 0.0286(10) 0.0295(10) 0.0203(9) 0.0069(7) 0.0011(7) 0.0081(8)
C39 0.0281(9) 0.0269(9) 0.0219(9) -0.0080(7) 0.0069(7) -0.0018(7)
C80 0.0312(10) 0.0258(9) 0.0308(10) 0.0082(8) 0.0137(8) 0.0029(8)
C40 0.0339(10) 0.0294(10) 0.0202(9) 0.0022(7) 0.0052(8) -0.0044(8)
C118 0.0349(10) 0.0312(10) 0.0274(9) -0.0050(8) 0.0101(8) -0.0161(8)
C79 0.0235(9) 0.0331(10) 0.0378(11) 0.0112(9) 0.0123(8) 0.0048(8)
C21 0.0403(11) 0.0369(11) 0.0263(10) -0.0069(8) 0.0124(8) -0.0212(9)
C125 0.0198(9) 0.0246(9) 0.0294(9) 0.0014(7) 0.0051(7) -0.0018(7)
C112 0.0374(11) 0.0270(10) 0.0401(11) -0.0067(9) 0.0160(9) -0.0091(8)
C140 0.0288(10) 0.0238(9) 0.0347(10) -0.0081(8) 0.0065(8) 0.0012(8)
C28 0.0297(10) 0.0373(11) 0.0433(12) 0.0015(9) 0.0134(9) 0.0018(9)
C101 0.0377(11) 0.0279(10) 0.0205(9) 0.0052(8) -0.0039(8) 0.0040(8)
C117 0.0231(9) 0.0354(11) 0.0252(9) -0.0003(8) 0.0024(7) -0.0036(8)
C52 0.0332(10) 0.0363(11) 0.0337(10) 0.0203(9) 0.0171(9) 0.0104(9)
C113 0.0275(10) 0.0361(11) 0.0222(9) -0.0029(8) 0.0008(7) -0.0040(8)
C60 0.0232(9) 0.0485(13) 0.0283(10) 0.0049(9) 0.0061(8) 0.0011(9)
C84 0.0471(12) 0.0251(10) 0.0213(9) 0.0019(8) 0.0031(8) 0.0041(9)
C143 0.0349(11) 0.0401(12) 0.0384(11) -0.0187(10) 0.0177(9) -0.0133(9)
C127 0.0196(9) 0.0326(10) 0.0251(9) -0.0069(8) 0.0004(7) 0.0011(7)
C139 0.0385(11) 0.0216(9) 0.0299(10) -0.0021(8) 0.0079(8) -0.0007(8)
C131 0.0295(10) 0.0328(11) 0.0345(10) -0.0039(9) 0.0030(8) 0.0141(8)
C136 0.0356(11) 0.0225(9) 0.0302(10) -0.0017(8) 0.0069(8) -0.0021(8)
C19 0.0641(15) 0.0176(9) 0.0198(9) -0.0017(7) 0.0073(9) -0.0096(9)
C68 0.0264(10) 0.0419(12) 0.0276(10) 0.0029(9) -0.0006(8) -0.0039(9)
C130 0.0274(10) 0.0359(11) 0.0494(13) -0.0202(10) 0.0066(9) 0.0010(9)
C8 0.0372(11) 0.0396(12) 0.0254(10) -0.0069(9) 0.0015(8) 0.0053(9)
C5 0.0327(10) 0.0256(10) 0.0253(9) 0.0008(8) 0.0076(8) 0.0035(8)
C144 0.0359(11) 0.0353(11) 0.0366(11) -0.0179(9) 0.0121(9) -0.0056(9)
C18 0.0715(16) 0.0200(9) 0.0214(9) -0.0014(8) 0.0175(10) 0.0101(10)
C34 0.0373(11) 0.0446(13) 0.0308(10) -0.0100(9) 0.0105(9) -0.0083(10)
C41 0.0250(9) 0.0289(10) 0.0268(9) 0.0004(8) -0.0019(7) -0.0043(8)
C61 0.0309(10) 0.0230(10) 0.0463(12) 0.0032(9) 0.0102(9) -0.0042(8)
C72 0.0353(11) 0.0357(11) 0.0362(11) 0.0047(9) 0.0087(9) -0.0139(9)
C4 0.0329(10) 0.0299(10) 0.0401(11) 0.0095(9) 0.0166(9) 0.0053(8)
C27 0.0306(10) 0.0422(12) 0.0337(11) 0.0051(9) -0.0018(9) 0.0058(9)
C133 0.0279(10) 0.0281(10) 0.0427(12) 0.0068(9) -0.0085(9) -0.0088(8)
C7 0.0345(11) 0.0394(12) 0.0353(11) -0.0010(9) 0.0113(9) 0.0062(9)
C105 0.0333(11) 0.0425(12) 0.0299(10) -0.0096(9) 0.0029(9) -0.0052(9)
C35 0.0630(15) 0.0197(10) 0.0415(12) -0.0069(9) 0.0255(11) -0.0096(9)
C3 0.0325(10) 0.0281(10) 0.0261(9) -0.0020(8) 0.0043(8) 0.0023(8)
C86 0.0271(10) 0.0263(10) 0.0429(12) -0.0059(9) -0.0078(9) 0.0006(8)
C88 0.0263(10) 0.0352(12) 0.0588(14) 0.0190(11) 0.0000(10) -0.0080(9)
C38 0.0234(10) 0.0401(12) 0.0505(13) -0.0161(10) 0.0003(9) 0.0068(9)
C90 0.0335(11) 0.0357(12) 0.0513(13) 0.0229(11) -0.0030(10) -0.0066(9)
C15 0.0515(13) 0.0306(11) 0.0334(11) 0.0071(9) 0.0147(10) 0.0006(10)
C82 0.0438(12) 0.0323(11) 0.0268(10) -0.0011(8) 0.0053(9) 0.0128(9)
C142 0.0453(12) 0.0298(10) 0.0322(10) -0.0127(8) 0.0135(9) -0.0096(9)
C10 0.0474(13) 0.0484(13) 0.0402(12) 0.0149(10) 0.0290(10) 0.0089(11)
C9 0.0703(16) 0.0316(11) 0.0364(11) 0.0079(9) 0.0273(11) 0.0213(11)
C73 0.0256(10) 0.0345(11) 0.0470(12) 0.0105(10) 0.0099(9) 0.0000(8)
C11 0.0435(13) 0.0269(11) 0.0541(14) 0.0104(10) 0.0165(11) 0.0039(9)
C89 0.0393(12) 0.0290(11) 0.0578(14) 0.0088(10) 0.0067(11) -0.0053(9)
C106 0.0475(14) 0.0253(11) 0.0692(17) 0.0026(11) 0.0124(12) -0.0099(10)
C37 0.0404(12) 0.0321(11) 0.0580(14) -0.0203(10) 0.0184(11) -0.0078(9)
C129 0.0639(15) 0.0328(11) 0.0409(12) 0.0054(9) 0.0304(11) 0.0159(11)
C16 0.0295(11) 0.0565(15) 0.0461(13) 0.0206(11) 0.0070(10) -0.0050(10)
C83 0.0289(12) 0.087(2) 0.0506(14) -0.0282(14) 0.0012(10) 0.0216(13)
C22 0.0597(16) 0.0512(15) 0.0479(14) 0.0063(12) 0.0116(12) -0.0306(13)
C23 0.0367(13) 0.0458(14) 0.089(2) 0.0150(14) 0.0303(13) -0.0039(11)
C36 0.094(2) 0.0454(14) 0.0307(11) 0.0043(10) 0.0262(13) 0.0344(14)
C81 0.133(3) 0.0217(11) 0.0542(16) -0.0003(11) 0.0559(18) 0.0090(14)

loop_
_atom_type_symbol
_atom_type_description
_atom_type_scat_dispersion_real
_atom_type_scat_dispersion_imag
_atom_type_scat_source
C C 0.0181 0.0091 'International Tables Vol C Tables 4.2.6.8 and 6.1.1.4'
H H 0.0000 0.0000 'International Tables Vol C Tables 4.2.6.8 and 6.1.1.4'
Ca Ca 0.3641 1.2855 'International Tables Vol C Tables 4.2.6.8 and 6.1.1.4'
N N 0.0311 0.0180 'International Tables Vol C Tables 4.2.6.8 and 6.1.1.4'
O O 0.0492 0.0322 'International Tables Vol C Tables 4.2.6.8 and 6.1.1.4'
Si Si 0.2541 0.3302 'International Tables Vol C Tables 4.2.6.8 and 6.1.1.4'

loop_
_exptl_crystal_face_index_h
_exptl_crystal_face_index_k
_exptl_crystal_face_index_l
_exptl_crystal_face_perp_dist
_exptl_oxdiff_crystal_face_indexfrac_h
_exptl_oxdiff_crystal_face_indexfrac_k
_exptl_oxdiff_crystal_face_indexfrac_l
_exptl_oxdiff_crystal_face_x
_exptl_oxdiff_crystal_face_y
_exptl_oxdiff_crystal_face_z
-10 9 10 0.0834 -9.9652 9.0136 9.9718 0.1468 0.6885 -0.6848
-19 0 0 0.1445 -18.9923 0.0107 -0.0000 -0.1191 -0.4392 -0.8717
5 -10 -10 0.0663 4.9653 -10.0114 -9.9695 -0.2365 -0.8296 0.4762
20 -1 -1 0.1117 19.9887 -1.0121 -0.9970 0.0985 0.3678 0.9423
-9 -10 10 0.0750 -9.0019 -9.9996 10.0155 -0.9575 0.2271 -0.2446
15 -9 0 0.1016 14.9767 -9.0144 0.0207 -0.4321 0.1172 0.8750
3 12 -9 0.0599 3.0095 12.0045 -9.0209 1.0052 -0.2458 -0.0762
-16 8 1 0.1189 -15.9769 8.0145 0.9809 0.3357 -0.0968 -0.9041
0 15 1 0.0358 0.0300 15.0102 0.9648 0.8451 0.4516 -0.3153
1 -15 -1 0.0318 0.9696 -15.0107 -0.9648 -0.8388 -0.4284 0.3612
-13 -12 2 0.0911 -13.0150 -12.0002 2.0261 -0.8462 -0.4685 -0.3552
6 1 -14 0.0730 5.9805 0.9945 -13.9918 0.5393 -0.8020 0.3094
-3 -14 4 0.0278 -3.0201 -14.0068 4.0292 -0.9637 -0.1503 0.1373
1 15 -3 0.0446 1.0242 15.0088 -3.0322 0.9780 0.1986 -0.2537
4 -14 -6 0.0499 3.9635 -14.0127 -5.9633 -0.6032 -0.6787 0.4976
-7 13 6 0.0605 -6.9642 13.0138 5.9656 0.5260 0.5838 -0.6145
2 5 -13 0.0837 1.9911 4.9996 -13.0018 0.7164 -0.7235 0.0389
6 4 -13 0.0665 5.9876 3.9967 -12.9995 0.6830 -0.6565 0.2432

loop_
_geom_angle_atom_site_label_1
_geom_angle_atom_site_label_2
_geom_angle_atom_site_label_3
_geom_angle
_geom_angle_site_symmetry_1
_geom_angle_site_symmetry_3
O3 Ca3 N8 112.74(5) . .
N7 Ca3 O3 110.17(5) . .
N7 Ca3 N8 56.19(5) . .
N9 Ca3 O3 97.93(5) . .
N9 Ca3 N8 146.20(5) . .
N9 Ca3 N7 126.56(5) . .
O1 Ca1 N2 112.85(5) . .
N1 Ca1 O1 115.98(5) . .
N1 Ca1 N2 56.09(5) . .
N3 Ca1 O1 100.80(5) . .
N3 Ca1 N1 124.43(5) . .
N3 Ca1 N2 141.43(5) . .
O2 Ca2 N5 111.53(5) . .
N4 Ca2 O2 110.74(5) . .
N4 Ca2 N5 56.26(5) . .
N6 Ca2 O2 102.05(5) . .
N6 Ca2 N5 142.31(5) . .
N6 Ca2 N4 126.29(5) . .
N9 Si6 C126 107.86(7) . .
N9 Si6 C128 116.44(8) . .
N9 Si6 C127 113.76(8) . .
C128 Si6 C126 104.15(9) . .
C127 Si6 C126 106.53(8) . .
C127 Si6 C128 107.26(9) . .
N3 Si2 C39 108.04(8) . .
N3 Si2 C40 114.81(8) . .
N3 Si2 C41 114.13(9) . .
C40 Si2 C39 106.20(9) . .
C41 Si2 C39 105.76(9) . .
C41 Si2 C40 107.26(9) . .
N9 Si5 C131 115.18(8) . .
N9 Si5 C130 111.53(9) . .
N9 Si5 C129 111.94(9) . .
C130 Si5 C131 104.78(10) . .
C129 Si5 C131 106.40(11) . .
C129 Si5 C130 106.36(11) . .
N3 Si1 C38 114.25(9) . .
N3 Si1 C37 112.07(9) . .
N3 Si1 C36 112.04(9) . .
C38 Si1 C37 104.31(11) . .
C36 Si1 C38 107.35(13) . .
C36 Si1 C37 106.19(13) . .
N6 Si4 C85 107.92(8) . .
N6 Si4 C84 115.76(8) . .
N6 Si4 C86 114.25(10) . .
C84 Si4 C85 105.90(9) . .
C86 Si4 C85 105.98(9) . .
C86 Si4 C84 106.31(10) . .
N6 Si3 C82 111.38(8) . .
N6 Si3 C83 113.42(10) . .
N6 Si3 C81 112.86(10) . .
C82 Si3 C83 107.06(12) . .
C82 Si3 C81 104.95(12) . .
C83 Si3 C81 106.62(16) . .
C45 O1 Ca1 120.22(10) . .
C45 O1 C42 106.55(13) . .
C42 O1 Ca1 132.95(10) . .
C135 O3 Ca3 121.36(10) . .
C135 O3 C132 108.02(13) . .
C132 O3 Ca3 130.42(10) . .
C87 O2 Ca2 131.78(11) . .
C90 O2 Ca2 120.64(11) . .
C90 O2 C87 107.18(14) . .
C46 N5 Ca2 94.02(10) . .
C46 N5 C69 128.09(14) . .
C69 N5 Ca2 137.27(10) . .
C114 N8 Ca3 136.84(10) . .
C91 N8 Ca3 93.81(10) . .
C91 N8 C114 128.69(14) . .
C91 N7 Ca3 96.89(10) . .
C91 N7 C102 129.35(14) . .
C102 N7 Ca3 129.44(10) . .
C1 N1 Ca1 97.11(10) . .
C1 N1 C24 131.39(14) . .
C24 N1 Ca1 131.35(11) . .
C46 N4 Ca2 97.10(10) . .
C46 N4 C57 129.40(14) . .
C57 N4 Ca2 131.86(11) . .
C1 N2 Ca1 93.90(10) . .
C1 N2 C12 129.16(14) . .
C12 N2 Ca1 136.30(10) . .
Si6 N9 Ca3 103.83(7) . .
Si6 N9 Si5 128.38(9) . .
Si5 N9 Ca3 127.78(7) . .
Si4 N6 Ca2 105.37(7) . .
Si4 N6 Si3 126.43(9) . .
Si3 N6 Ca2 128.06(8) . .
Si2 N3 Ca1 103.68(7) . .
Si2 N3 Si1 126.09(9) . .
Si1 N3 Ca1 130.10(8) . .
C115 C114 N8 119.87(15) . .
C122 C114 N8 120.43(15) . .
C122 C114 C115 119.19(15) . .
N8 C91 N7 112.79(14) . .
N8 C91 C92 123.89(14) . .
N7 C91 C92 122.74(14) . .
N5 C46 N4 112.08(14) . .
N5 C46 C47 123.98(14) . .
N4 C46 C47 123.52(14) . .
C114 C115 C116 121.16(15) . .
C119 C115 C114 119.10(16) . .
C119 C115 C116 119.71(15) . .
N1 C1 C2 122.00(14) . .
N2 C1 N1 111.71(14) . .
N2 C1 C2 125.79(15) . .
C93 C98 H98 109.3 . .
C97 C98 H98 109.3 . .
C97 C98 C93 110.17(14) . .
C97 C98 C99 109.24(15) . .
C99 C98 H98 109.3 . .
C99 C98 C93 109.45(14) . .
C70 C69 N5 119.75(15) . .
C70 C69 C77 119.44(15) . .
C77 C69 N5 120.34(15) . .
C57 C58 C59 120.61(15) . .
C62 C58 C57 119.17(17) . .
C62 C58 C59 120.21(16) . .
N2 C12 C20 120.18(16) . .
C13 C12 N2 119.73(15) . .
C13 C12 C20 119.80(16) . .
C98 C93 H93A 109.4 . .
C98 C93 H93B 109.4 . .
C98 C93 C92 111.16(13) . .
H93A C93 H93B 108.0 . .
C92 C93 H93A 109.4 . .
C92 C93 H93B 109.4 . .
C93 C92 C91 113.66(13) . .
C93 C92 C94 108.02(13) . .
C94 C92 C91 106.41(13) . .
C95 C92 C91 113.93(14) . .
C95 C92 C93 106.83(14) . .
C95 C92 C94 107.72(14) . .
C69 C70 C71 120.67(15) . .
C74 C70 C69 119.32(17) . .
C74 C70 C71 119.95(16) . .
C57 C65 C66 120.69(15) . .
C64 C65 C57 118.39(16) . .
C64 C65 C66 120.92(16) . .
C109 C110 C102 119.03(16) . .
C109 C110 C111 120.05(16) . .
C102 C110 C111 120.87(15) . .
N4 C57 C65 120.04(15) . .
C58 C57 N4 119.43(15) . .
C58 C57 C65 120.15(15) . .
C5 C2 C1 115.35(14) . .
C4 C2 C1 112.98(14) . .
C4 C2 C5 106.72(15) . .
C4 C2 C3 107.78(15) . .
C3 C2 C1 106.82(14) . .
C3 C2 C5 106.81(15) . .
C48 C47 C46 113.07(13) . .
C48 C47 C49 108.72(14) . .
C48 C47 C50 107.25(14) . .
C49 C47 C46 106.81(13) . .
C50 C47 C46 113.97(14) . .
C50 C47 C49 106.73(14) . .
C114 C122 C123 121.29(15) . .
C121 C122 C114 119.36(16) . .
C121 C122 C123 119.22(16) . .
C115 C116 H116 107.7 . .
C115 C116 C118 113.85(16) . .
C115 C116 C117 109.86(14) . .
C118 C116 H116 107.7 . .
C118 C116 C117 109.87(15) . .
C117 C116 H116 107.7 . .
C110 C109 H109 119.2 . .
C108 C109 C110 121.68(17) . .
C108 C109 H109 119.2 . .
C102 C103 C104 120.98(16) . .
C107 C103 C102 119.33(17) . .
C107 C103 C104 119.66(16) . .
C47 C48 H48A 109.4 . .
C47 C48 H48B 109.4 . .
H48A C48 H48B 108.0 . .
C53 C48 C47 111.05(14) . .
C53 C48 H48A 109.4 . .
C53 C48 H48B 109.4 . .
C47 C49 H49A 109.3 . .
C47 C49 H49B 109.3 . .
H49A C49 H49B 108.0 . .
C55 C49 C47 111.41(14) . .
C55 C49 H49A 109.3 . .
C55 C49 H49B 109.3 . .
N7 C102 C110 120.63(15) . .
N7 C102 C103 119.47(15) . .
C103 C102 C110 119.45(16) . .
C69 C77 C78 121.15(15) . .
C76 C77 C69 118.66(16) . .
C76 C77 C78 120.01(16) . .
C58 C59 H59 107.5 . .
C58 C59 C60 112.65(15) . .
C58 C59 C61 111.10(15) . .
C60 C59 H59 107.5 . .
C61 C59 H59 107.5 . .
C61 C59 C60 110.28(16) . .
C24 C32 C33 121.67(16) . .
C31 C32 C24 119.23(18) . .
C31 C32 C33 119.02(17) . .
C110 C111 H111 107.1 . .
C110 C111 C112 114.04(15) . .
C110 C111 C113 110.97(15) . .
C112 C111 H111 107.1 . .
C112 C111 C113 110.24(16) . .
C113 C111 H111 107.1 . .
C122 C121 H121 119.3 . .
C120 C121 C122 121.46(17) . .
C120 C121 H121 119.3 . .
O1 C45 H45A 110.9 . .
O1 C45 H45B 110.9 . .
O1 C45 C44 104.07(14) . .
H45A C45 H45B 109.0 . .
C44 C45 H45A 110.9 . .
C44 C45 H45B 110.9 . .
C12 C13 C14 121.22(16) . .
C17 C13 C12 119.15(18) . .
C17 C13 C14 119.62(18) . .
C121 C120 H120 120.4 . .
C121 C120 C119 119.16(16) . .
C119 C120 H120 120.4 . .
C92 C94 H94A 109.3 . .
C92 C94 H94B 109.3 . .
H94A C94 H94B 108.0 . .
C100 C94 C92 111.54(14) . .
C100 C94 H94A 109.3 . .
C100 C94 H94B 109.3 . .
C24 C25 C26 120.92(16) . .
C29 C25 C24 118.39(17) . .
C29 C25 C26 120.59(17) . .
C65 C64 H64 119.2 . .
C63 C64 C65 121.63(17) . .
C63 C64 H64 119.2 . .
C122 C123 H123 107.9 . .
C122 C123 C124 109.56(14) . .
C122 C123 C125 113.51(14) . .
C124 C123 H123 107.9 . .
C125 C123 H123 107.9 . .
C125 C123 C124 109.81(15) . .
C12 C20 C21 120.08(16) . .
C19 C20 C12 118.33(19) . .
C19 C20 C21 121.58(18) . .
C65 C66 H66 107.1 . .
C65 C66 C67 113.58(15) . .
C65 C66 C68 110.81(15) . .
C67 C66 H66 107.1 . .
C67 C66 C68 110.90(16) . .
C68 C66 H66 107.1 . .
Si6 C126 H12A 109.5 . .
Si6 C126 H12B 109.5 . .
Si6 C126 H12C 109.5 . .
H12A C126 H12B 109.5 . .
H12A C126 H12C 109.5 . .
H12B C126 H12C 109.5 . .
C77 C76 H76 119.2 . .
C75 C76 C77 121.67(17) . .
C75 C76 H76 119.2 . .
C58 C62 H62 119.3 . .
C63 C62 C58 121.33(17) . .
C63 C62 H62 119.3 . .
O3 C135 H13A 111.0 . .
O3 C135 H13B 111.0 . .
O3 C135 C134 103.88(14) . .
H13A C135 H13B 109.0 . .
C134 C135 H13A 111.0 . .
C134 C135 H13B 111.0 . .
N1 C24 C25 119.76(16) . .
C32 C24 N1 119.52(16) . .
C32 C24 C25 119.89(16) . .
C103 C107 H107 119.4 . .
C108 C107 C103 121.10(16) . .
C108 C107 H107 119.4 . .
C77 C78 H78 107.9 . .
C77 C78 C80 108.81(15) . .
C77 C78 C79 114.69(15) . .
C80 C78 H78 107.9 . .
C79 C78 H78 107.9 . .
C79 C78 C80 109.38(15) . .
C48 C53 H53 109.4 . .
C54 C53 C48 109.50(15) . .
C54 C53 H53 109.4 . .
C54 C53 C52 109.08(16) . .
C52 C53 C48 109.95(15) . .
C52 C53 H53 109.4 . .
C103 C104 H104 107.7 . .
C103 C104 C105 112.17(16) . .
C103 C104 C106 111.50(17) . .
C105 C104 H104 107.7 . .
C106 C104 H104 107.7 . .
C106 C104 C105 109.89(18) . .
C98 C97 H97A 110.0 . .
C98 C97 H97B 110.0 . .
H97A C97 H97B 108.3 . .
C96 C97 C98 108.60(15) . .
C96 C97 H97A 110.0 . .
C96 C97 H97B 110.0 . .
C92 C95 H95A 109.4 . .
C92 C95 H95B 109.4 . .
H95A C95 H95B 108.0 . .
C96 C95 C92 111.19(14) . .
C96 C95 H95A 109.4 . .
C96 C95 H95B 109.4 . .
C53 C54 H54A 109.7 . .
C53 C54 H54B 109.7 . .
C53 C54 C55 109.84(15) . .
H54A C54 H54B 108.2 . .
C55 C54 H54A 109.7 . .
C55 C54 H54B 109.7 . .
O1 C42 H42A 110.4 . .
O1 C42 H42B 110.4 . .
O1 C42 C43 106.45(14) . .
H42A C42 H42B 108.6 . .
C43 C42 H42A 110.4 . .
C43 C42 H42B 110.4 . .
C70 C71 H71 107.7 . .
C70 C71 C72 114.10(17) . .
C70 C71 C73 109.78(15) . .
C72 C71 H71 107.7 . .
C73 C71 H71 107.7 . .
C73 C71 C72 109.73(16) . .
C115 C119 H119 119.2 . .
C120 C119 C115 121.53(17) . .
C120 C119 H119 119.2 . .
C109 C108 H108 120.3 . .
C107 C108 C109 119.37(17) . .
C107 C108 H108 120.3 . .
C49 C55 H55 109.6 . .
C54 C55 C49 108.92(14) . .
C54 C55 H55 109.6 . .
C56 C55 C49 109.62(15) . .
C56 C55 C54 109.62(16) . .
C56 C55 H55 109.6 . .
C98 C99 H99A 109.7 . .
C98 C99 H99B 109.7 . .
H99A C99 H99B 108.2 . .
C100 C99 C98 109.79(15) . .
C100 C99 H99A 109.7 . .
C100 C99 H99B 109.7 . .
O2 C87 H87A 110.4 . .
O2 C87 H87B 110.4 . .
O2 C87 C88 106.41(15) . .
H87A C87 H87B 108.6 . .
C88 C87 H87A 110.4 . .
C88 C87 H87B 110.4 . .
C32 C31 H31 119.3 . .
C30 C31 C32 121.30(18) . .
C30 C31 H31 119.3 . .
C5 C6 H6 110.2 . .
C7 C6 H6 110.2 . .
C7 C6 C5 109.05(16) . .
C7 C6 C11 109.92(17) . .
C11 C6 H6 110.2 . .
C11 C6 C5 107.09(17) . .
C76 C75 H75 120.4 . .
C76 C75 C74 119.29(16) . .
C74 C75 H75 120.4 . .
C94 C100 H100 109.6 . .
C99 C100 C94 109.03(14) . .
C99 C100 H100 109.6 . .
C99 C100 C101 109.51(16) . .
C101 C100 C94 109.37(16) . .
C101 C100 H100 109.6 . .
C45 C44 H44A 111.1 . .
C45 C44 H44B 111.1 . .
C45 C44 C43 103.34(15) . .
H44A C44 H44B 109.1 . .
C43 C44 H44A 111.1 . .
C43 C44 H44B 111.1 . .
C135 C134 H13C 111.2 . .
C135 C134 H13D 111.2 . .
C135 C134 C133 102.61(15) . .
H13C C134 H13D 109.2 . .
C133 C134 H13C 111.2 . .
C133 C134 H13D 111.2 . .
C25 C29 H29 119.1 . .
C30 C29 C25 121.81(18) . .
C30 C29 H29 119.1 . .
C25 C26 H26 107.4 . .
C25 C26 C28 113.76(16) . .
C25 C26 C27 110.60(16) . .
C28 C26 H26 107.4 . .
C28 C26 C27 110.10(17) . .
C27 C26 H26 107.4 . .
C64 C63 C62 119.32(16) . .
C64 C63 H63 120.3 . .
C62 C63 H63 120.3 . .
C70 C74 H74 119.4 . .
C75 C74 C70 121.19(17) . .
C75 C74 H74 119.4 . .
Si4 C85 H85A 109.5 . .
Si4 C85 H85B 109.5 . .
Si4 C85 H85C 109.5 . .
H85A C85 H85B 109.5 . .
H85A C85 H85C 109.5 . .
H85B C85 H85C 109.5 . .
C13 C14 H14 107.1 . .
C13 C14 C15 111.38(16) . .
C13 C14 C16 113.18(17) . .
C15 C14 H14 107.1 . .
C16 C14 H14 107.1 . .
C16 C14 C15 110.75(17) . .
C66 C67 H67A 109.5 . .
C66 C67 H67B 109.5 . .
C66 C67 H67C 109.5 . .
H67A C67 H67B 109.5 . .
H67A C67 H67C 109.5 . .
H67B C67 H67C 109.5 . .
C42 C43 H43A 110.9 . .
C42 C43 H43B 110.9 . .
C44 C43 C42 104.42(15) . .
C44 C43 H43A 110.9 . .
C44 C43 H43B 110.9 . .
H43A C43 H43B 108.9 . .
C31 C30 C29 119.37(17) . .
C31 C30 H30 120.3 . .
C29 C30 H30 120.3 . .
Si6 C128 H12D 109.5 . .
Si6 C128 H12E 109.5 . .
Si6 C128 H12F 109.5 . .
H12D C128 H12E 109.5 . .
H12D C128 H12F 109.5 . .
H12E C128 H12F 109.5 . .
C47 C50 H50A 109.3 . .
C47 C50 H50B 109.3 . .
H50A C50 H50B 108.0 . .
C51 C50 C47 111.42(15) . .
C51 C50 H50A 109.3 . .
C51 C50 H50B 109.3 . .
C97 C96 C95 109.63(15) . .
C97 C96 H96 109.1 . .
C97 C96 C101 109.80(16) . .
C95 C96 H96 109.1 . .
C101 C96 C95 110.11(16) . .
C101 C96 H96 109.1 . .
C137 C138 H138 120.1 . .
C137 C138 C139 119.70(19) . .
C139 C138 H138 120.1 . .
O3 C132 H13E 110.4 . .
O3 C132 H13F 110.4 . .
O3 C132 C133 106.83(15) . .
H13E C132 H13F 108.6 . .
C133 C132 H13E 110.4 . .
C133 C132 H13F 110.4 . .
C32 C33 H33 107.7 . .
C32 C33 C34 113.39(16) . .
C32 C33 C35 110.39(17) . .
C34 C33 H33 107.7 . .
C35 C33 H33 107.7 . .
C35 C33 C34 109.66(17) . .
C50 C51 H51 109.2 . .
C56 C51 C50 109.81(15) . .
C56 C51 H51 109.2 . .
C52 C51 C50 109.78(16) . .
C52 C51 H51 109.2 . .
C52 C51 C56 109.71(16) . .
C13 C17 H17 119.5 . .
C18 C17 C13 121.1(2) . .
C18 C17 H17 119.5 . .
C138 C137 H137 119.8 . .
C138 C137 C136 120.35(19) . .
C136 C137 H137 119.8 . .
C123 C124 H12G 109.5 . .
C123 C124 H12H 109.5 . .
C123 C124 H12I 109.5 . .
H12G C124 H12H 109.5 . .
H12G C124 H12I 109.5 . .
H12H C124 H12I 109.5 . .
C140 C141 H141 120.1 . .
C140 C141 C136 119.74(19) . .
C136 C141 H141 120.1 . .
C55 C56 H56A 109.9 . .
C55 C56 H56B 109.9 . .
C51 C56 C55 108.97(15) . .
C51 C56 H56A 109.9 . .
C51 C56 H56B 109.9 . .
H56A C56 H56B 108.3 . .
Si2 C39 H39A 109.5 . .
Si2 C39 H39B 109.5 . .
Si2 C39 H39C 109.5 . .
H39A C39 H39B 109.5 . .
H39A C39 H39C 109.5 . .
H39B C39 H39C 109.5 . .
C78 C80 H80A 109.5 . .
C78 C80 H80B 109.5 . .
C78 C80 H80C 109.5 . .
H80A C80 H80B 109.5 . .
H80A C80 H80C 109.5 . .
H80B C80 H80C 109.5 . .
Si2 C40 H40A 109.5 . .
Si2 C40 H40B 109.5 . .
Si2 C40 H40C 109.5 . .
H40A C40 H40B 109.5 . .
H40A C40 H40C 109.5 . .
H40B C40 H40C 109.5 . .
C116 C118 H11A 109.5 . .
C116 C118 H11B 109.5 . .
C116 C118 H11C 109.5 . .
H11A C118 H11B 109.5 . .
H11A C118 H11C 109.5 . .
H11B C118 H11C 109.5 . .
C78 C79 H79A 109.5 . .
C78 C79 H79B 109.5 . .
C78 C79 H79C 109.5 . .
H79A C79 H79B 109.5 . .
H79A C79 H79C 109.5 . .
H79B C79 H79C 109.5 . .
C20 C21 H21 107.6 . .
C20 C21 C22 114.4(2) . .
C20 C21 C23 110.37(17) . .
C22 C21 H21 107.6 . .
C23 C21 H21 107.6 . .
C23 C21 C22 109.1(2) . .
C123 C125 H12J 109.5 . .
C123 C125 H12K 109.5 . .
C123 C125 H12L 109.5 . .
H12J C125 H12K 109.5 . .
H12J C125 H12L 109.5 . .
H12K C125 H12L 109.5 . .
C111 C112 H11D 109.5 . .
C111 C112 H11E 109.5 . .
C111 C112 H11F 109.5 . .
H11D C112 H11E 109.5 . .
H11D C112 H11F 109.5 . .
H11E C112 H11F 109.5 . .
C141 C140 H140 119.9 . .
C141 C140 C139 120.24(19) . .
C139 C140 H140 119.9 . .
C26 C28 H28A 109.5 . .
C26 C28 H28B 109.5 . .
C26 C28 H28C 109.5 . .
H28A C28 H28B 109.5 . .
H28A C28 H28C 109.5 . .
H28B C28 H28C 109.5 . .
C100 C101 H10A 109.9 . .
C100 C101 H10B 109.9 . .
C96 C101 C100 109.10(15) . .
C96 C101 H10A 109.9 . .
C96 C101 H10B 109.9 . .
H10A C101 H10B 108.3 . .
C116 C117 H11G 109.5 . .
C116 C117 H11H 109.5 . .
C116 C117 H11I 109.5 . .
H11G C117 H11H 109.5 . .
H11G C117 H11I 109.5 . .
H11H C117 H11I 109.5 . .
C53 C52 H52A 109.9 . .
C53 C52 H52B 109.9 . .
C51 C52 C53 108.90(15) . .
C51 C52 H52A 109.9 . .
C51 C52 H52B 109.9 . .
H52A C52 H52B 108.3 . .
C111 C113 H11J 109.5 . .
C111 C113 H11K 109.5 . .
C111 C113 H11L 109.5 . .
H11J C113 H11K 109.5 . .
H11J C113 H11L 109.5 . .
H11K C113 H11L 109.5 . .
C59 C60 H60A 109.5 . .
C59 C60 H60B 109.5 . .
C59 C60 H60C 109.5 . .
H60A C60 H60B 109.5 . .
H60A C60 H60C 109.5 . .
H60B C60 H60C 109.5 . .
Si4 C84 H84A 109.5 . .
Si4 C84 H84B 109.5 . .
Si4 C84 H84C 109.5 . .
H84A C84 H84B 109.5 . .
H84A C84 H84C 109.5 . .
H84B C84 H84C 109.5 . .
C144 C143 H143 119.8 . .
C144 C143 C142 120.5(2) . .
C142 C143 H143 119.8 . .
Si6 C127 H12M 109.5 . .
Si6 C127 H12N 109.5 . .
Si6 C127 H12O 109.5 . .
H12M C127 H12N 109.5 . .
H12M C127 H12O 109.5 . .
H12N C127 H12O 109.5 . .
C138 C139 H139 120.0 . .
C140 C139 C138 120.01(19) . .
C140 C139 H139 120.0 . .
Si5 C131 H13G 109.5 . .
Si5 C131 H13H 109.5 . .
Si5 C131 H13I 109.5 . .
H13G C131 H13H 109.5 . .
H13G C131 H13I 109.5 . .
H13H C131 H13I 109.5 . .
C137 C136 C141 119.96(19) . .
C137 C136 H136 120.0 . .
C141 C136 H136 120.0 . .
C20 C19 H19 119.2 . .
C18 C19 C20 121.62(19) . .
C18 C19 H19 119.2 . .
C66 C68 H68A 109.5 . .
C66 C68 H68B 109.5 . .
C66 C68 H68C 109.5 . .
H68A C68 H68B 109.5 . .
H68A C68 H68C 109.5 . .
H68B C68 H68C 109.5 . .
Si5 C130 H13J 109.5 . .
Si5 C130 H13K 109.5 . .
Si5 C130 H13L 109.5 . .
H13J C130 H13K 109.5 . .
H13J C130 H13L 109.5 . .
H13K C130 H13L 109.5 . .
C7 C8 H8 109.8 . .
C7 C8 C3 108.63(17) . .
C7 C8 C9 111.29(19) . .
C3 C8 H8 109.8 . .
C9 C8 H8 109.8 . .
C9 C8 C3 107.39(18) . .
C2 C5 C6 112.60(15) . .
C2 C5 H5A 109.1 . .
C2 C5 H5B 109.1 . .
C6 C5 H5A 109.1 . .
C6 C5 H5B 109.1 . .
H5A C5 H5B 107.8 . .
C143 C144 H144 120.0 . .
C143 C144 C142 120.0(2) . 3_767
C142 C144 H144 120.0 3_767 .
C17 C18 C19 119.75(18) . .
C17 C18 H18 120.1 . .
C19 C18 H18 120.1 . .
C33 C34 H34A 109.5 . .
C33 C34 H34B 109.5 . .
C33 C34 H34C 109.5 . .
H34A C34 H34B 109.5 . .
H34A C34 H34C 109.5 . .
H34B C34 H34C 109.5 . .
Si2 C41 H41A 109.5 . .
Si2 C41 H41B 109.5 . .
Si2 C41 H41C 109.5 . .
H41A C41 H41B 109.5 . .
H41A C41 H41C 109.5 . .
H41B C41 H41C 109.5 . .
C59 C61 H61A 109.5 . .
C59 C61 H61B 109.5 . .
C59 C61 H61C 109.5 . .
H61A C61 H61B 109.5 . .
H61A C61 H61C 109.5 . .
H61B C61 H61C 109.5 . .
C71 C72 H72A 109.5 . .
C71 C72 H72B 109.5 . .
C71 C72 H72C 109.5 . .
H72A C72 H72B 109.5 . .
H72A C72 H72C 109.5 . .
H72B C72 H72C 109.5 . .
C2 C4 H4A 109.5 . .
C2 C4 H4B 109.5 . .
C2 C4 C10 110.93(16) . .
H4A C4 H4B 108.0 . .
C10 C4 H4A 109.5 . .
C10 C4 H4B 109.5 . .
C26 C27 H27A 109.5 . .
C26 C27 H27B 109.5 . .
C26 C27 H27C 109.5 . .
H27A C27 H27B 109.5 . .
H27A C27 H27C 109.5 . .
H27B C27 H27C 109.5 . .
C134 C133 H13M 110.8 . .
C134 C133 H13N 110.8 . .
C132 C133 C134 104.65(15) . .
C132 C133 H13M 110.8 . .
C132 C133 H13N 110.8 . .
H13M C133 H13N 108.9 . .
C6 C7 H7A 109.5 . .
C6 C7 H7B 109.5 . .
C8 C7 C6 110.65(18) . .
C8 C7 H7A 109.5 . .
C8 C7 H7B 109.5 . .
H7A C7 H7B 108.1 . .
C104 C105 H10C 109.5 . .
C104 C105 H10D 109.5 . .
C104 C105 H10E 109.5 . .
H10C C105 H10D 109.5 . .
H10C C105 H10E 109.5 . .
H10D C105 H10E 109.5 . .
C33 C35 H35A 109.5 . .
C33 C35 H35B 109.5 . .
C33 C35 H35C 109.5 . .
H35A C35 H35B 109.5 . .
H35A C35 H35C 109.5 . .
H35B C35 H35C 109.5 . .
C2 C3 C8 111.57(16) . .
C2 C3 H3A 109.3 . .
C2 C3 H3B 109.3 . .
C8 C3 H3A 109.3 . .
C8 C3 H3B 109.3 . .
H3A C3 H3B 108.0 . .
Si4 C86 H86A 109.5 . .
Si4 C86 H86B 109.5 . .
Si4 C86 H86C 109.5 . .
H86A C86 H86B 109.5 . .
H86A C86 H86C 109.5 . .
H86B C86 H86C 109.5 . .
C87 C88 H88A 110.8 . .
C87 C88 H88B 110.8 . .
C87 C88 C89 104.56(17) . .
H88A C88 H88B 108.9 . .
C89 C88 H88A 110.8 . .
C89 C88 H88B 110.8 . .
Si1 C38 H38A 109.5 . .
Si1 C38 H38B 109.5 . .
Si1 C38 H38C 109.5 . .
H38A C38 H38B 109.5 . .
H38A C38 H38C 109.5 . .
H38B C38 H38C 109.5 . .
O2 C90 H90A 110.9 . .
O2 C90 H90B 110.9 . .
O2 C90 C89 104.38(17) . .
H90A C90 H90B 108.9 . .
C89 C90 H90A 110.9 . .
C89 C90 H90B 110.9 . .
C14 C15 H15A 109.5 . .
C14 C15 H15B 109.5 . .
C14 C15 H15C 109.5 . .
H15A C15 H15B 109.5 . .
H15A C15 H15C 109.5 . .
H15B C15 H15C 109.5 . .
Si3 C82 H82A 109.5 . .
Si3 C82 H82B 109.5 . .
Si3 C82 H82C 109.5 . .
H82A C82 H82B 109.5 . .
H82A C82 H82C 109.5 . .
H82B C82 H82C 109.5 . .
C143 C142 C144 119.5(2) . 3_767
C143 C142 H142 120.2 . .
C144 C142 H142 120.2 3_767 .
C4 C10 H10 109.3 . .
C9 C10 C4 108.66(19) . .
C9 C10 H10 109.3 . .
C9 C10 C11 110.5(2) . .
C11 C10 C4 109.80(19) . .
C11 C10 H10 109.3 . .
C8 C9 H9A 109.5 . .
C8 C9 H9B 109.5 . .
C10 C9 C8 110.84(18) . .
C10 C9 H9A 109.5 . .
C10 C9 H9B 109.5 . .
H9A C9 H9B 108.1 . .
C71 C73 H73A 109.5 . .
C71 C73 H73B 109.5 . .
C71 C73 H73C 109.5 . .
H73A C73 H73B 109.5 . .
H73A C73 H73C 109.5 . .
H73B C73 H73C 109.5 . .
C6 C11 H11M 109.7 . .
C6 C11 H11N 109.7 . .
C10 C11 C6 109.76(18) . .
C10 C11 H11M 109.7 . .
C10 C11 H11N 109.7 . .
H11M C11 H11N 108.2 . .
C88 C89 H89A 111.2 . .
C88 C89 H89B 111.2 . .
C90 C89 C88 102.82(18) . .
C90 C89 H89A 111.2 . .
C90 C89 H89B 111.2 . .
H89A C89 H89B 109.1 . .
C104 C106 H10F 109.5 . .
C104 C106 H10G 109.5 . .
C104 C106 H10H 109.5 . .
H10F C106 H10G 109.5 . .
H10F C106 H10H 109.5 . .
H10G C106 H10H 109.5 . .
Si1 C37 H37A 109.5 . .
Si1 C37 H37B 109.5 . .
Si1 C37 H37C 109.5 . .
H37A C37 H37B 109.5 . .
H37A C37 H37C 109.5 . .
H37B C37 H37C 109.5 . .
Si5 C129 H12P 109.5 . .
Si5 C129 H12Q 109.5 . .
Si5 C129 H12R 109.5 . .
H12P C129 H12Q 109.5 . .
H12P C129 H12R 109.5 . .
H12Q C129 H12R 109.5 . .
C14 C16 H16A 109.5 . .
C14 C16 H16B 109.5 . .
C14 C16 H16C 109.5 . .
H16A C16 H16B 109.5 . .
H16A C16 H16C 109.5 . .
H16B C16 H16C 109.5 . .
Si3 C83 H83A 109.5 . .
Si3 C83 H83B 109.5 . .
Si3 C83 H83C 109.5 . .
H83A C83 H83B 109.5 . .
H83A C83 H83C 109.5 . .
H83B C83 H83C 109.5 . .
C21 C22 H22A 109.5 . .
C21 C22 H22B 109.5 . .
C21 C22 H22C 109.5 . .
H22A C22 H22B 109.5 . .
H22A C22 H22C 109.5 . .
H22B C22 H22C 109.5 . .
C21 C23 H23A 109.5 . .
C21 C23 H23B 109.5 . .
C21 C23 H23C 109.5 . .
H23A C23 H23B 109.5 . .
H23A C23 H23C 109.5 . .
H23B C23 H23C 109.5 . .
Si1 C36 H36A 109.5 . .
Si1 C36 H36B 109.5 . .
Si1 C36 H36C 109.5 . .
H36A C36 H36B 109.5 . .
H36A C36 H36C 109.5 . .
H36B C36 H36C 109.5 . .
Si3 C81 H81A 109.5 . .
Si3 C81 H81B 109.5 . .
Si3 C81 H81C 109.5 . .
H81A C81 H81B 109.5 . .
H81A C81 H81C 109.5 . .
H81B C81 H81C 109.5 . .

loop_
_geom_bond_atom_site_label_1
_geom_bond_atom_site_label_2
_geom_bond_distance
_geom_bond_site_symmetry_2
Ca3 O3 2.3354(12) .
Ca3 N8 2.4042(13) .
Ca3 N7 2.3347(14) .
Ca3 N9 2.3052(14) .
Ca1 O1 2.3623(12) .
Ca1 N1 2.3186(14) .
Ca1 N2 2.3977(14) .
Ca1 N3 2.2970(14) .
Ca2 O2 2.3482(13) .
Ca2 N5 2.3950(14) .
Ca2 N4 2.3260(14) .
Ca2 N6 2.2985(14) .
Si6 N9 1.6861(14) .
Si6 C126 1.9056(18) .
Si6 C128 1.8845(19) .
Si6 C127 1.8749(19) .
Si2 N3 1.6855(15) .
Si2 C39 1.9019(19) .
Si2 C40 1.8834(19) .
Si2 C41 1.8772(19) .
Si5 N9 1.6979(15) .
Si5 C131 1.883(2) .
Si5 C130 1.882(2) .
Si5 C129 1.874(2) .
Si1 N3 1.6979(15) .
Si1 C38 1.876(2) .
Si1 C37 1.885(2) .
Si1 C36 1.869(2) .
Si4 N6 1.6869(15) .
Si4 C85 1.8994(19) .
Si4 C84 1.883(2) .
Si4 C86 1.872(2) .
Si3 N6 1.6961(15) .
Si3 C82 1.870(2) .
Si3 C83 1.874(2) .
Si3 C81 1.883(2) .
O1 C45 1.446(2) .
O1 C42 1.455(2) .
O3 C135 1.445(2) .
O3 C132 1.457(2) .
O2 C87 1.452(2) .
O2 C90 1.448(2) .
N5 C46 1.342(2) .
N5 C69 1.421(2) .
N8 C114 1.423(2) .
N8 C91 1.339(2) .
N7 C91 1.341(2) .
N7 C102 1.412(2) .
N1 C1 1.347(2) .
N1 C24 1.413(2) .
N4 C46 1.343(2) .
N4 C57 1.412(2) .
N2 C1 1.334(2) .
N2 C12 1.413(2) .
C114 C115 1.417(2) .
C114 C122 1.413(2) .
C91 C92 1.562(2) .
C46 C47 1.563(2) .
C115 C116 1.520(2) .
C115 C119 1.394(3) .
C1 C2 1.565(2) .
C98 H98 1.0000 .
C98 C93 1.532(2) .
C98 C97 1.532(2) .
C98 C99 1.532(3) .
C69 C70 1.412(2) .
C69 C77 1.417(2) .
C58 C57 1.409(2) .
C58 C59 1.518(3) .
C58 C62 1.390(2) .
C12 C13 1.410(3) .
C12 C20 1.415(3) .
C93 H93A 0.9900 .
C93 H93B 0.9900 .
C93 C92 1.548(2) .
C92 C94 1.551(2) .
C92 C95 1.545(2) .
C70 C71 1.523(3) .
C70 C74 1.390(3) .
C65 C57 1.417(2) .
C65 C64 1.397(3) .
C65 C66 1.522(2) .
C110 C109 1.387(3) .
C110 C102 1.414(2) .
C110 C111 1.519(2) .
C2 C5 1.554(2) .
C2 C4 1.539(3) .
C2 C3 1.552(2) .
C47 C48 1.540(2) .
C47 C49 1.551(2) .
C47 C50 1.547(2) .
C122 C121 1.395(2) .
C122 C123 1.521(2) .
C116 H116 1.0000 .
C116 C118 1.530(2) .
C116 C117 1.530(3) .
C109 H109 0.9500 .
C109 C108 1.386(3) .
C103 C102 1.413(2) .
C103 C107 1.396(3) .
C103 C104 1.518(3) .
C48 H48A 0.9900 .
C48 H48B 0.9900 .
C48 C53 1.539(2) .
C49 H49A 0.9900 .
C49 H49B 0.9900 .
C49 C55 1.539(2) .
C77 C76 1.396(3) .
C77 C78 1.517(2) .
C59 H59 1.0000 .
C59 C60 1.532(2) .
C59 C61 1.526(3) .
C32 C24 1.406(3) .
C32 C31 1.403(3) .
C32 C33 1.520(3) .
C111 H111 1.0000 .
C111 C112 1.530(3) .
C111 C113 1.533(3) .
C121 H121 0.9500 .
C121 C120 1.381(3) .
C45 H45A 0.9900 .
C45 H45B 0.9900 .
C45 C44 1.508(3) .
C13 C14 1.515(3) .
C13 C17 1.394(3) .
C120 H120 0.9500 .
C120 C119 1.388(3) .
C94 H94A 0.9900 .
C94 H94B 0.9900 .
C94 C100 1.535(2) .
C25 C24 1.419(3) .
C25 C29 1.397(3) .
C25 C26 1.516(3) .
C64 H64 0.9500 .
C64 C63 1.386(3) .
C123 H123 1.0000 .
C123 C124 1.535(2) .
C123 C125 1.532(2) .
C20 C21 1.511(3) .
C20 C19 1.394(3) .
C66 H66 1.0000 .
C66 C67 1.524(3) .
C66 C68 1.531(3) .
C126 H12A 0.9800 .
C126 H12B 0.9800 .
C126 H12C 0.9800 .
C76 H76 0.9500 .
C76 C75 1.381(3) .
C62 H62 0.9500 .
C62 C63 1.387(3) .
C135 H13A 0.9900 .
C135 H13B 0.9900 .
C135 C134 1.515(3) .
C107 H107 0.9500 .
C107 C108 1.381(3) .
C78 H78 1.0000 .
C78 C80 1.539(2) .
C78 C79 1.527(2) .
C53 H53 1.0000 .
C53 C54 1.531(3) .
C53 C52 1.533(3) .
C104 H104 1.0000 .
C104 C105 1.534(3) .
C104 C106 1.522(3) .
C97 H97A 0.9900 .
C97 H97B 0.9900 .
C97 C96 1.528(3) .
C95 H95A 0.9900 .
C95 H95B 0.9900 .
C95 C96 1.538(2) .
C54 H54A 0.9900 .
C54 H54B 0.9900 .
C54 C55 1.532(3) .
C42 H42A 0.9900 .
C42 H42B 0.9900 .
C42 C43 1.534(3) .
C71 H71 1.0000 .
C71 C72 1.530(3) .
C71 C73 1.526(3) .
C119 H119 0.9500 .
C108 H108 0.9500 .
C55 H55 1.0000 .
C55 C56 1.528(3) .
C99 H99A 0.9900 .
C99 H99B 0.9900 .
C99 C100 1.530(3) .
C87 H87A 0.9900 .
C87 H87B 0.9900 .
C87 C88 1.512(3) .
C31 H31 0.9500 .
C31 C30 1.375(3) .
C6 H6 1.0000 .
C6 C5 1.556(3) .
C6 C7 1.511(3) .
C6 C11 1.545(3) .
C75 H75 0.9500 .
C75 C74 1.389(3) .
C100 H100 1.0000 .
C100 C101 1.531(3) .
C44 H44A 0.9900 .
C44 H44B 0.9900 .
C44 C43 1.529(3) .
C134 H13C 0.9900 .
C134 H13D 0.9900 .
C134 C133 1.525(3) .
C29 H29 0.9500 .
C29 C30 1.387(3) .
C26 H26 1.0000 .
C26 C28 1.527(3) .
C26 C27 1.535(3) .
C63 H63 0.9500 .
C74 H74 0.9500 .
C85 H85A 0.9800 .
C85 H85B 0.9800 .
C85 H85C 0.9800 .
C14 H14 1.0000 .
C14 C15 1.526(3) .
C14 C16 1.521(3) .
C67 H67A 0.9800 .
C67 H67B 0.9800 .
C67 H67C 0.9800 .
C43 H43A 0.9900 .
C43 H43B 0.9900 .
C30 H30 0.9500 .
C128 H12D 0.9800 .
C128 H12E 0.9800 .
C128 H12F 0.9800 .
C50 H50A 0.9900 .
C50 H50B 0.9900 .
C50 C51 1.539(2) .
C96 H96 1.0000 .
C96 C101 1.530(3) .
C138 H138 0.9500 .
C138 C137 1.381(3) .
C138 C139 1.389(3) .
C132 H13E 0.9900 .
C132 H13F 0.9900 .
C132 C133 1.512(3) .
C33 H33 1.0000 .
C33 C34 1.535(3) .
C33 C35 1.529(3) .
C51 H51 1.0000 .
C51 C56 1.527(3) .
C51 C52 1.527(3) .
C17 H17 0.9500 .
C17 C18 1.375(3) .
C137 H137 0.9500 .
C137 C136 1.383(3) .
C124 H12G 0.9800 .
C124 H12H 0.9800 .
C124 H12I 0.9800 .
C141 H141 0.9500 .
C141 C140 1.381(3) .
C141 C136 1.391(3) .
C56 H56A 0.9900 .
C56 H56B 0.9900 .
C39 H39A 0.9800 .
C39 H39B 0.9800 .
C39 H39C 0.9800 .
C80 H80A 0.9800 .
C80 H80B 0.9800 .
C80 H80C 0.9800 .
C40 H40A 0.9800 .
C40 H40B 0.9800 .
C40 H40C 0.9800 .
C118 H11A 0.9800 .
C118 H11B 0.9800 .
C118 H11C 0.9800 .
C79 H79A 0.9800 .
C79 H79B 0.9800 .
C79 H79C 0.9800 .
C21 H21 1.0000 .
C21 C22 1.524(3) .
C21 C23 1.518(4) .
C125 H12J 0.9800 .
C125 H12K 0.9800 .
C125 H12L 0.9800 .
C112 H11D 0.9800 .
C112 H11E 0.9800 .
C112 H11F 0.9800 .
C140 H140 0.9500 .
C140 C139 1.385(3) .
C28 H28A 0.9800 .
C28 H28B 0.9800 .
C28 H28C 0.9800 .
C101 H10A 0.9900 .
C101 H10B 0.9900 .
C117 H11G 0.9800 .
C117 H11H 0.9800 .
C117 H11I 0.9800 .
C52 H52A 0.9900 .
C52 H52B 0.9900 .
C113 H11J 0.9800 .
C113 H11K 0.9800 .
C113 H11L 0.9800 .
C60 H60A 0.9800 .
C60 H60B 0.9800 .
C60 H60C 0.9800 .
C84 H84A 0.9800 .
C84 H84B 0.9800 .
C84 H84C 0.9800 .
C143 H143 0.9500 .
C143 C144 1.379(3) .
C143 C142 1.386(3) .
C127 H12M 0.9800 .
C127 H12N 0.9800 .
C127 H12O 0.9800 .
C139 H139 0.9500 .
C131 H13G 0.9800 .
C131 H13H 0.9800 .
C131 H13I 0.9800 .
C136 H136 0.9500 .
C19 H19 0.9500 .
C19 C18 1.382(4) .
C68 H68A 0.9800 .
C68 H68B 0.9800 .
C68 H68C 0.9800 .
C130 H13J 0.9800 .
C130 H13K 0.9800 .
C130 H13L 0.9800 .
C8 H8 1.0000 .
C8 C7 1.510(3) .
C8 C3 1.563(3) .
C8 C9 1.510(3) .
C5 H5A 0.9900 .
C5 H5B 0.9900 .
C144 H144 0.9500 .
C144 C142 1.391(3) 3_767
C18 H18 0.9500 .
C34 H34A 0.9800 .
C34 H34B 0.9800 .
C34 H34C 0.9800 .
C41 H41A 0.9800 .
C41 H41B 0.9800 .
C41 H41C 0.9800 .
C61 H61A 0.9800 .
C61 H61B 0.9800 .
C61 H61C 0.9800 .
C72 H72A 0.9800 .
C72 H72B 0.9800 .
C72 H72C 0.9800 .
C4 H4A 0.9900 .
C4 H4B 0.9900 .
C4 C10 1.555(3) .
C27 H27A 0.9800 .
C27 H27B 0.9800 .
C27 H27C 0.9800 .
C133 H13M 0.9900 .
C133 H13N 0.9900 .
C7 H7A 0.9900 .
C7 H7B 0.9900 .
C105 H10C 0.9800 .
C105 H10D 0.9800 .
C105 H10E 0.9800 .
C35 H35A 0.9800 .
C35 H35B 0.9800 .
C35 H35C 0.9800 .
C3 H3A 0.9900 .
C3 H3B 0.9900 .
C86 H86A 0.9800 .
C86 H86B 0.9800 .
C86 H86C 0.9800 .
C88 H88A 0.9900 .
C88 H88B 0.9900 .
C88 C89 1.518(3) .
C38 H38A 0.9800 .
C38 H38B 0.9800 .
C38 H38C 0.9800 .
C90 H90A 0.9900 .
C90 H90B 0.9900 .
C90 C89 1.480(3) .
C15 H15A 0.9800 .
C15 H15B 0.9800 .
C15 H15C 0.9800 .
C82 H82A 0.9800 .
C82 H82B 0.9800 .
C82 H82C 0.9800 .
C142 C144 1.391(3) 3_767
C142 H142 0.9500 .
C10 H10 1.0000 .
C10 C9 1.504(4) .
C10 C11 1.510(3) .
C9 H9A 0.9900 .
C9 H9B 0.9900 .
C73 H73A 0.9800 .
C73 H73B 0.9800 .
C73 H73C 0.9800 .
C11 H11M 0.9900 .
C11 H11N 0.9900 .
C89 H89A 0.9900 .
C89 H89B 0.9900 .
C106 H10F 0.9800 .
C106 H10G 0.9800 .
C106 H10H 0.9800 .
C37 H37A 0.9800 .
C37 H37B 0.9800 .
C37 H37C 0.9800 .
C129 H12P 0.9800 .
C129 H12Q 0.9800 .
C129 H12R 0.9800 .
C16 H16A 0.9800 .
C16 H16B 0.9800 .
C16 H16C 0.9800 .
C83 H83A 0.9800 .
C83 H83B 0.9800 .
C83 H83C 0.9800 .
C22 H22A 0.9800 .
C22 H22B 0.9800 .
C22 H22C 0.9800 .
C23 H23A 0.9800 .
C23 H23B 0.9800 .
C23 H23C 0.9800 .
C36 H36A 0.9800 .
C36 H36B 0.9800 .
C36 H36C 0.9800 .
C81 H81A 0.9800 .
C81 H81B 0.9800 .
C81 H81C 0.9800 .

loop_
_geom_torsion_atom_site_label_1
_geom_torsion_atom_site_label_2
_geom_torsion_atom_site_label_3
_geom_torsion_atom_site_label_4
_geom_torsion
_geom_torsion_site_symmetry_4
Ca3 O3 C135 C134 -142.13(12) .
Ca3 O3 C132 C133 159.50(14) .
Ca3 N8 C114 C115 103.39(17) .
Ca3 N8 C114 C122 -68.3(2) .
Ca3 N8 C91 N7 -5.37(14) .
Ca3 N8 C91 C92 166.05(13) .
Ca3 N7 C91 N8 5.56(14) .
Ca3 N7 C91 C92 -165.98(13) .
Ca3 N7 C102 C110 -87.44(18) .
Ca3 N7 C102 C103 84.78(18) .
Ca1 O1 C45 C44 -136.00(13) .
Ca1 O1 C42 C43 149.08(12) .
Ca1 N1 C1 N2 10.61(14) .
Ca1 N1 C1 C2 -161.65(13) .
Ca1 N1 C24 C32 73.2(2) .
Ca1 N1 C24 C25 -96.34(18) .
Ca1 N2 C1 N1 -10.20(14) .
Ca1 N2 C1 C2 161.70(14) .
Ca1 N2 C12 C13 -63.6(2) .
Ca1 N2 C12 C20 110.31(17) .
Ca2 O2 C87 C88 156.11(15) .
Ca2 O2 C90 C89 -138.86(16) .
Ca2 N5 C46 N4 -6.85(14) .
Ca2 N5 C46 C47 165.94(13) .
Ca2 N5 C69 C70 102.83(18) .
Ca2 N5 C69 C77 -69.2(2) .
Ca2 N4 C46 N5 7.10(14) .
Ca2 N4 C46 C47 -165.74(13) .
Ca2 N4 C57 C58 81.37(19) .
Ca2 N4 C57 C65 -91.53(18) .
O1 C45 C44 C43 -36.9(2) .
O1 C42 C43 C44 1.2(2) .
O3 C135 C134 C133 -37.4(2) .
O3 C132 C133 C134 -8.7(2) .
O2 C87 C88 C89 -7.6(2) .
O2 C90 C89 C88 -38.3(3) .
N5 C46 C47 C48 57.8(2) .
N5 C46 C47 C49 -61.79(19) .
N5 C46 C47 C50 -179.40(15) .
N5 C69 C70 C71 -1.7(2) .
N5 C69 C70 C74 -178.80(15) .
N5 C69 C77 C76 179.37(15) .
N5 C69 C77 C78 4.2(2) .
N8 C114 C115 C116 1.7(2) .
N8 C114 C115 C119 -176.33(15) .
N8 C114 C122 C121 176.77(15) .
N8 C114 C122 C123 1.0(2) .
N8 C91 C92 C93 56.2(2) .
N8 C91 C92 C94 -62.57(19) .
N8 C91 C92 C95 178.87(15) .
N7 C91 C92 C93 -133.23(16) .
N7 C91 C92 C94 108.02(17) .
N7 C91 C92 C95 -10.5(2) .
N1 C1 C2 C5 174.04(16) .
N1 C1 C2 C4 -62.8(2) .
N1 C1 C2 C3 55.5(2) .
N4 C46 C47 C48 -130.24(16) .
N4 C46 C47 C49 110.20(17) .
N4 C46 C47 C50 -7.4(2) .
N2 C1 C2 C5 2.9(2) .
N2 C1 C2 C4 126.05(18) .
N2 C1 C2 C3 -115.61(18) .
N2 C12 C13 C14 -0.7(2) .
N2 C12 C13 C17 -179.94(16) .
N2 C12 C20 C21 0.6(2) .
N2 C12 C20 C19 -179.34(16) .
C114 N8 C91 N7 -177.26(15) .
C114 N8 C91 C92 -5.8(3) .
C114 C115 C116 C118 139.50(16) .
C114 C115 C116 C117 -96.81(18) .
C114 C115 C119 C120 0.8(3) .
C114 C122 C121 C120 -1.8(3) .
C114 C122 C123 C124 102.36(18) .
C114 C122 C123 C125 -134.50(16) .
C91 N8 C114 C115 -88.5(2) .
C91 N8 C114 C122 99.8(2) .
C91 N7 C102 C110 63.6(2) .
C91 N7 C102 C103 -124.14(18) .
C91 C92 C94 C100 179.79(14) .
C91 C92 C95 C96 174.78(15) .
C46 N5 C69 C70 -88.7(2) .
C46 N5 C69 C77 99.2(2) .
C46 N4 C57 C58 -116.72(19) .
C46 N4 C57 C65 70.4(2) .
C46 C47 C48 C53 -175.22(14) .
C46 C47 C49 C55 179.43(13) .
C46 C47 C50 C51 175.76(15) .
C115 C114 C122 C121 5.0(2) .
C115 C114 C122 C123 -170.81(15) .
C1 N1 C24 C32 -112.2(2) .
C1 N1 C24 C25 78.3(2) .
C1 N2 C12 C13 104.7(2) .
C1 N2 C12 C20 -81.4(2) .
C1 C2 C5 C6 -174.60(15) .
C1 C2 C4 C10 174.71(16) .
C1 C2 C3 C8 -179.09(15) .
C98 C93 C92 C91 -175.11(14) .
C98 C93 C92 C94 -57.28(18) .
C98 C93 C92 C95 58.37(18) .
C98 C97 C96 C95 -59.7(2) .
C98 C97 C96 C101 61.34(19) .
C98 C99 C100 C94 60.13(19) .
C98 C99 C100 C101 -59.50(19) .
C69 N5 C46 N4 -179.05(15) .
C69 N5 C46 C47 -6.2(3) .
C69 C70 C71 C72 147.10(17) .
C69 C70 C71 C73 -89.3(2) .
C69 C70 C74 C75 1.6(3) .
C69 C77 C76 C75 -2.9(3) .
C69 C77 C78 C80 102.43(18) .
C69 C77 C78 C79 -134.71(17) .
C58 C62 C63 C64 0.4(3) .
C12 N2 C1 N1 177.89(16) .
C12 N2 C1 C2 -10.2(3) .
C12 C13 C14 C15 122.52(18) .
C12 C13 C14 C16 -111.9(2) .
C12 C13 C17 C18 -2.6(3) .
C12 C20 C21 C22 154.35(18) .
C12 C20 C21 C23 -82.2(2) .
C12 C20 C19 C18 1.3(3) .
C93 C98 C97 C96 59.61(19) .
C93 C98 C99 C100 -60.51(18) .
C93 C92 C94 C100 57.40(18) .
C93 C92 C95 C96 -58.86(19) .
C92 C94 C100 C99 -59.53(19) .
C92 C94 C100 C101 60.19(19) .
C92 C95 C96 C97 61.3(2) .
C92 C95 C96 C101 -59.7(2) .
C70 C69 C77 C76 7.3(2) .
C70 C69 C77 C78 -167.86(15) .
C65 C64 C63 C62 0.0(3) .
C110 C109 C108 C107 1.1(3) .
C57 N4 C46 N5 -159.43(16) .
C57 N4 C46 C47 27.7(3) .
C57 C58 C59 C60 127.47(18) .
C57 C58 C59 C61 -108.23(18) .
C57 C58 C62 C63 -0.7(3) .
C57 C65 C64 C63 -0.1(3) .
C57 C65 C66 C67 -140.39(17) .
C57 C65 C66 C68 94.01(19) .
C2 C4 C10 C9 -60.1(2) .
C2 C4 C10 C11 60.9(2) .
C47 C48 C53 C54 59.3(2) .
C47 C48 C53 C52 -60.5(2) .
C47 C49 C55 C54 -59.21(18) .
C47 C49 C55 C56 60.72(19) .
C47 C50 C51 C56 -60.5(2) .
C47 C50 C51 C52 60.2(2) .
C122 C114 C115 C116 173.58(15) .
C122 C114 C115 C119 -4.5(2) .
C122 C121 C120 C119 -1.8(3) .
C116 C115 C119 C120 -177.26(16) .
C109 C110 C102 N7 170.35(15) .
C109 C110 C102 C103 -1.9(2) .
C109 C110 C111 C112 38.5(2) .
C109 C110 C111 C113 -86.7(2) .
C103 C107 C108 C109 -1.0(3) .
C48 C47 C49 C55 57.11(18) .
C48 C47 C50 C51 -58.28(19) .
C48 C53 C54 C55 -60.6(2) .
C48 C53 C52 C51 59.7(2) .
C49 C47 C48 C53 -56.78(18) .
C49 C47 C50 C51 58.10(19) .
C49 C55 C56 C51 -59.9(2) .
C102 N7 C91 N8 -152.34(16) .
C102 N7 C91 C92 36.1(2) .
C102 C110 C109 C108 0.4(3) .
C102 C110 C111 C112 -143.98(17) .
C102 C110 C111 C113 90.80(19) .
C102 C103 C107 C108 -0.5(3) .
C102 C103 C104 C105 120.85(18) .
C102 C103 C104 C106 -115.4(2) .
C77 C69 C70 C71 170.45(15) .
C77 C69 C70 C74 -6.6(2) .
C77 C76 C75 C74 -2.1(3) .
C59 C58 C57 N4 8.6(2) .
C59 C58 C57 C65 -178.48(15) .
C59 C58 C62 C63 178.42(16) .
C32 C31 C30 C29 0.1(3) .
C111 C110 C109 C108 177.90(16) .
C111 C110 C102 N7 -7.2(2) .
C111 C110 C102 C103 -179.38(15) .
C121 C122 C123 C124 -73.4(2) .
C121 C122 C123 C125 49.7(2) .
C121 C120 C119 C115 2.3(3) .
C45 O1 C42 C43 -24.71(19) .
C45 C44 C43 C42 21.4(2) .
C13 C12 C20 C21 174.48(16) .
C13 C12 C20 C19 -5.5(2) .
C13 C17 C18 C19 -1.6(3) .
C94 C92 C95 C96 56.98(19) .
C94 C100 C101 C96 -60.0(2) .
C25 C29 C30 C31 -0.3(3) .
C64 C65 C57 N4 172.58(15) .
C64 C65 C57 C58 -0.3(2) .
C64 C65 C66 C67 40.5(2) .
C64 C65 C66 C68 -85.1(2) .
C123 C122 C121 C120 174.05(16) .
C20 C12 C13 C14 -174.65(16) .
C20 C12 C13 C17 6.2(2) .
C20 C19 C18 C17 2.3(3) .
C66 C65 C57 N4 -6.5(2) .
C66 C65 C57 C58 -179.36(15) .
C66 C65 C64 C63 179.04(16) .
C126 Si6 N9 Ca3 11.86(9) .
C126 Si6 N9 Si5 -167.07(11) .
C76 C77 C78 C80 -72.6(2) .
C76 C77 C78 C79 50.2(2) .
C76 C75 C74 C70 2.8(3) .
C62 C58 C57 N4 -172.26(15) .
C62 C58 C57 C65 0.6(2) .
C62 C58 C59 C60 -51.6(2) .
C62 C58 C59 C61 72.7(2) .
C135 O3 C132 C133 -15.3(2) .
C135 C134 C133 C132 27.9(2) .
C24 N1 C1 N2 -165.32(17) .
C24 N1 C1 C2 22.4(3) .
C24 C32 C31 C30 0.6(3) .
C24 C32 C33 C34 132.60(18) .
C24 C32 C33 C35 -103.90(19) .
C24 C25 C29 C30 -0.4(3) .
C24 C25 C26 C28 -141.95(17) .
C24 C25 C26 C27 93.5(2) .
C107 C103 C102 N7 -170.36(15) .
C107 C103 C102 C110 2.0(2) .
C107 C103 C104 C105 -57.4(2) .
C107 C103 C104 C106 66.3(2) .
C78 C77 C76 C75 172.28(16) .
C53 C54 C55 C49 60.39(19) .
C53 C54 C55 C56 -59.54(19) .
C104 C103 C102 N7 11.3(2) .
C104 C103 C102 C110 -176.35(15) .
C104 C103 C107 C108 177.80(16) .
C97 C98 C93 C92 -60.41(19) .
C97 C98 C99 C100 60.20(18) .
C97 C96 C101 C100 -60.78(19) .
C95 C92 C94 C100 -57.66(18) .
C95 C96 C101 C100 60.0(2) .
C54 C53 C52 C51 -60.41(19) .
C54 C55 C56 C51 59.63(19) .
C42 O1 C45 C44 38.75(19) .
C71 C70 C74 C75 -175.53(16) .
C119 C115 C116 C118 -42.4(2) .
C119 C115 C116 C117 81.3(2) .
C99 C98 C93 C92 59.73(18) .
C99 C98 C97 C96 -60.66(18) .
C99 C100 C101 C96 59.41(19) .
C87 O2 C90 C89 34.7(2) .
C87 C88 C89 C90 27.9(3) .
C31 C32 C24 N1 -170.86(16) .
C31 C32 C24 C25 -1.3(2) .
C31 C32 C33 C34 -50.8(2) .
C31 C32 C33 C35 72.7(2) .
C29 C25 C24 N1 170.72(15) .
C29 C25 C24 C32 1.2(2) .
C29 C25 C26 C28 41.8(2) .
C29 C25 C26 C27 -82.7(2) .
C26 C25 C24 N1 -5.6(2) .
C26 C25 C24 C32 -175.17(16) .
C26 C25 C29 C30 175.95(17) .
C74 C70 C71 C72 -35.8(2) .
C74 C70 C71 C73 87.8(2) .
C85 Si4 N6 Ca2 12.74(10) .
C85 Si4 N6 Si3 -171.33(11) .
C14 C13 C17 C18 178.16(17) .
C128 Si6 N9 Ca3 128.41(8) .
C128 Si6 N9 Si5 -50.52(14) .
C50 C47 C48 C53 58.29(18) .
C50 C47 C49 C55 -58.29(18) .
C50 C51 C56 C55 59.8(2) .
C50 C51 C52 C53 -59.3(2) .
C138 C137 C136 C141 -0.1(3) .
C132 O3 C135 C134 33.24(19) .
C33 C32 C24 N1 5.7(2) .
C33 C32 C24 C25 175.28(16) .
C33 C32 C31 C30 -176.03(17) .
C17 C13 C14 C15 -58.3(2) .
C17 C13 C14 C16 67.3(2) .
C137 C138 C139 C140 -0.5(3) .
C141 C140 C139 C138 0.6(3) .
C56 C51 C52 C53 61.42(19) .
C39 Si2 N3 Ca1 13.70(10) .
C39 Si2 N3 Si1 -162.55(11) .
C40 Si2 N3 Ca1 131.97(8) .
C40 Si2 N3 Si1 -44.27(14) .
C21 C20 C19 C18 -178.67(18) .
C140 C141 C136 C137 0.2(3) .
C52 C53 C54 C55 59.74(19) .
C52 C51 C56 C55 -60.94(19) .
C84 Si4 N6 Ca2 131.14(9) .
C84 Si4 N6 Si3 -52.93(15) .
C127 Si6 N9 Ca3 -106.08(8) .
C127 Si6 N9 Si5 74.99(13) .
C139 C138 C137 C136 0.2(3) .
C131 Si5 N9 Ca3 170.05(10) .
C131 Si5 N9 Si6 -11.26(16) .
C136 C141 C140 C139 -0.5(3) .
C19 C20 C21 C22 -25.7(3) .
C19 C20 C21 C23 97.7(2) .
C130 Si5 N9 Ca3 -70.70(13) .
C130 Si5 N9 Si6 107.98(13) .
C5 C2 C4 C10 -57.5(2) .
C5 C2 C3 C8 57.0(2) .
C5 C6 C7 C8 -60.2(2) .
C5 C6 C11 C10 60.4(2) .
C144 C143 C142 C144 -0.3(3) 3_767
C41 Si2 N3 Ca1 -103.62(9) .
C41 Si2 N3 Si1 80.14(13) .
C4 C2 C5 C6 59.0(2) .
C4 C2 C3 C8 -57.4(2) .
C4 C10 C9 C8 62.8(2) .
C4 C10 C11 C6 -61.6(2) .
C7 C6 C5 C2 58.4(2) .
C7 C6 C11 C10 -57.9(2) .
C7 C8 C3 C2 -60.8(2) .
C7 C8 C9 C10 56.7(2) .
C3 C2 C5 C6 -56.1(2) .
C3 C2 C4 C10 56.9(2) .
C3 C8 C7 C6 61.4(2) .
C3 C8 C9 C10 -62.1(2) .
C86 Si4 N6 Ca2 -104.84(9) .
C86 Si4 N6 Si3 71.09(14) .
C38 Si1 N3 Ca1 149.92(12) .
C38 Si1 N3 Si2 -34.86(16) .
C90 O2 C87 C88 -16.4(2) .
C82 Si3 N6 Ca2 1.55(14) .
C82 Si3 N6 Si4 -173.47(12) .
C142 C143 C144 C142 0.3(3) 3_767
C9 C8 C7 C6 -56.6(2) .
C9 C8 C3 C2 59.7(2) .
C9 C10 C11 C6 58.3(2) .
C11 C6 C5 C2 -60.5(2) .
C11 C6 C7 C8 57.0(2) .
C11 C10 C9 C8 -57.8(2) .
C37 Si1 N3 Ca1 -91.71(13) .
C37 Si1 N3 Si2 83.52(14) .
C129 Si5 N9 Ca3 48.33(14) .
C129 Si5 N9 Si6 -132.98(13) .
C83 Si3 N6 Ca2 122.40(14) .
C83 Si3 N6 Si4 -52.61(17) .
C36 Si1 N3 Ca1 27.55(16) .
C36 Si1 N3 Si2 -157.22(14) .
C81 Si3 N6 Ca2 -116.21(15) .
C81 Si3 N6 Si4 68.78(17) .
